data_4079804
loop_
_publ_author_name
'Raja, Muthukrishna'
'Iyer, Ratnasabapathy G.'
'Gwengo, Chengeto'
'Reger, Daniel L.'
'Pellechia, Perry J.'
'Smith, Mark D.'
'Pascui, Andrea E.'

_publ_section_title
;
 Design, Synthesis, and Structural Characterization of a New Class of
 Ferrocene-Containing Heterometallic Triple-Stranded Helicates
;
_journal_issue 1
_journal_name_full Organometallics
_journal_page_first 95
_journal_paper_doi 10.1021/om300843r
_journal_volume 32
_journal_year 2013
_chemical_formula_moiety 'C93 H69 Fe6 Ga2 N3 O12, C H Cl3, 1.13(C Cl3), 1.56(C4 O)'
_chemical_formula_sum 'C101.36 H87.69 Cl6.39 Fe6 Ga2 N3 O13.56'
_chemical_formula_weight 2265.76
_chemical_name_systematic
;
 ? 
;
_space_group_crystal_system trigonal
_space_group_IT_number 148
_space_group_name_Hall '-R 3'
_space_group_name_H-M_alt 'R -3'
_symmetry_space_group_name_Hall '-R 3'
_symmetry_space_group_name_H-M 'R -3 :H'
_atom_sites_solution_hydrogens geom
_atom_sites_solution_primary direct
_atom_sites_solution_secondary difmap
_audit_creation_date 2012-08-23
_audit_creation_method
;
  Olex2 1.1
  (compiled Nov  1 2011 20:42:30, GUI svn.r3906)
;
_cell_angle_alpha 90.00
_cell_angle_beta 90.00
_cell_angle_gamma 120.00
_cell_formula_units_Z 18
_cell_length_a 68.226(5)
_cell_length_b 68.226(5)
_cell_length_c 12.7521(18)
_cell_measurement_reflns_used 3454
_cell_measurement_temperature 100(2)
_cell_measurement_theta_max 15.825
_cell_measurement_theta_min 2.192
_cell_volume 51406(9)
_computing_cell_refinement 'SAINT-Plus Version 6.45 (Bruker, 2001)'
_computing_data_collection 'SMART Version 5.625 (Bruker, 2001)'
_computing_data_reduction 'SAINT-Plus Version 6.45 (Bruker, 2001)'
_computing_molecular_graphics
;
O. V. Dolomanov, L. J. Bourhis, R. J. Gildea, J. A. K. Howard and H. Puschmann,
OLEX2: a complete structure solution, refinement and analysis program.
J. Appl. Cryst. (2009). 42, 339-341.
;
_computing_publication_material
;
O. V. Dolomanov, L. J. Bourhis, R. J. Gildea, J. A. K. Howard and H. Puschmann,
OLEX2: a complete structure solution, refinement and analysis program.
J. Appl. Cryst. (2009). 42, 339-341.
;
_computing_structure_refinement
;
SHELXL, G.M. Sheldrick, Acta Cryst.
2008). A64, 112-122
;
_computing_structure_solution 'SHELXS97 (Sheldrick, 1997)'
_diffrn_ambient_temperature 100(2)
_diffrn_measured_fraction_theta_full 1.000
_diffrn_measured_fraction_theta_max 1.000
_diffrn_measurement_device_type 'Bruker SMART APEX CCD diffractometer'
_diffrn_measurement_method 'omega scans'
_diffrn_radiation_monochromator graphite
_diffrn_radiation_type MoK\a
_diffrn_radiation_wavelength 0.71073
_diffrn_reflns_av_R_equivalents 0.1908
_diffrn_reflns_av_unetI/netI 0.1858
_diffrn_reflns_limit_h_max 68
_diffrn_reflns_limit_h_min -78
_diffrn_reflns_limit_k_max 78
_diffrn_reflns_limit_k_min -78
_diffrn_reflns_limit_l_max 14
_diffrn_reflns_limit_l_min -14
_diffrn_reflns_number 167065
_diffrn_reflns_theta_full 24.26
_diffrn_reflns_theta_max 24.26
_diffrn_reflns_theta_min 1.19
_diffrn_source 'sealed tube'
_diffrn_source_current 38.0
_diffrn_source_power 1.786
_diffrn_source_voltage 47.0
_exptl_absorpt_coefficient_mu 1.407
_exptl_absorpt_correction_type none
_exptl_crystal_colour 'dark red'
_exptl_crystal_colour_modifier dark
_exptl_crystal_colour_primary red
_exptl_crystal_density_diffrn 1.317
_exptl_crystal_density_method 'not measured'
_exptl_crystal_description hexagonal
_exptl_crystal_F_000 20735
_exptl_crystal_size_max 0.15
_exptl_crystal_size_mid 0.12
_exptl_crystal_size_min 0.1
_refine_diff_density_max 0.991
_refine_diff_density_min -0.609
_refine_diff_density_rms 0.094
_refine_ls_extinction_method none
_refine_ls_goodness_of_fit_ref 0.850
_refine_ls_hydrogen_treatment constr
_refine_ls_matrix_type full
_refine_ls_number_parameters 1181
_refine_ls_number_reflns 18493
_refine_ls_number_restraints 67
_refine_ls_restrained_S_all 0.860
_refine_ls_R_factor_all 0.1363
_refine_ls_R_factor_gt 0.0627
_refine_ls_shift/su_max 0.001
_refine_ls_shift/su_mean 0.000
_refine_ls_structure_factor_coef Fsqd
_refine_ls_weighting_details 'calc w=1/[\s^2^(Fo^2^)+(0.0707P)^2^+0.0000P] where P=(Fo^2^+2Fc^2^)/3'
_refine_ls_weighting_scheme calc
_refine_ls_wR_factor_gt 0.1578
_refine_ls_wR_factor_ref 0.1758
_reflns_number_gt 8080
_reflns_number_total 18493
_reflns_threshold_expression >2sigma(I)
_cod_data_source_file om300843r_si_001.cif
_cod_data_source_block gasqz-sr
_cod_database_code 4079804

loop_
_space_group_symop_id
_space_group_symop_operation_xyz
1 'x, y, z'
2 '-y, x-y, z'
3 '-x+y, -x, z'
4 'x+2/3, y+1/3, z+1/3'
5 '-y+2/3, x-y+1/3, z+1/3'
6 '-x+y+2/3, -x+1/3, z+1/3'
7 'x+1/3, y+2/3, z+2/3'
8 '-y+1/3, x-y+2/3, z+2/3'
9 '-x+y+1/3, -x+2/3, z+2/3'
10 '-x, -y, -z'
11 'y, -x+y, -z'
12 'x-y, x, -z'
13 '-x+2/3, -y+1/3, -z+1/3'
14 'y+2/3, -x+y+1/3, -z+1/3'
15 'x-y+2/3, x+1/3, -z+1/3'
16 '-x+1/3, -y+2/3, -z+2/3'
17 'y+1/3, -x+y+2/3, -z+2/3'
18 'x-y+1/3, x+2/3, -z+2/3'

loop_
_atom_site_label
_atom_site_type_symbol
_atom_site_fract_x
_atom_site_fract_y
_atom_site_fract_z
_atom_site_U_iso_or_equiv
_atom_site_adp_type
_atom_site_occupancy
_atom_site_symmetry_multiplicity
_atom_site_calc_flag
_atom_site_refinement_flags
_atom_site_disorder_assembly
_atom_site_disorder_group
Ga1 Ga 0.441928(16) 0.485840(15) 0.45047(7) 0.0370(3) Uani 1 1 d . . .
Ga2 Ga 0.316891(16) 0.443517(16) 0.39282(7) 0.0399(3) Uani 1 1 d . . .
Fe1 Fe 0.45512(2) 0.42023(2) 0.32279(9) 0.0418(3) Uani 1 1 d . . .
Fe2 Fe 0.30800(2) 0.50201(2) 0.14062(11) 0.0568(4) Uani 1 1 d . . .
Fe3 Fe 0.492819(19) 0.559902(19) 0.24243(8) 0.0320(3) Uani 1 1 d . . .
Fe4 Fe 0.26314(2) 0.47061(2) 0.59249(10) 0.0554(4) Uani 1 1 d . . .
Fe5 Fe 0.45478(2) 0.50215(2) 0.83858(8) 0.0389(3) Uani 1 1 d . . .
Fe6 Fe 0.28511(2) 0.36753(2) 0.18211(9) 0.0420(3) Uani 1 1 d . . .
O1 O 0.45968(8) 0.47538(8) 0.3725(4) 0.0308(13) Uani 1 1 d . . .
O2 O 0.42644(8) 0.48488(8) 0.3172(4) 0.0339(13) Uani 1 1 d . . .
O3 O 0.33774(8) 0.44214(9) 0.2903(4) 0.0353(14) Uani 1 1 d . . .
O4 O 0.30309(9) 0.45246(9) 0.2809(4) 0.0400(14) Uani 1 1 d . . .
O5 O 0.46751(8) 0.51701(8) 0.4388(3) 0.0294(13) Uani 1 1 d . . .
O6 O 0.42383(8) 0.49842(9) 0.5100(4) 0.0325(13) Uani 1 1 d . . .
O7 O 0.34211(8) 0.47421(8) 0.4212(4) 0.0352(14) Uani 1 1 d . . .
O8 O 0.29856(8) 0.44843(9) 0.4951(4) 0.0387(14) Uani 1 1 d . . .
O9 O 0.45555(8) 0.48343(8) 0.5821(4) 0.0308(13) Uani 1 1 d . . .
O10 O 0.41593(8) 0.45551(8) 0.4778(4) 0.0280(12) Uani 1 1 d . . .
O11 O 0.32984(8) 0.43194(9) 0.4960(4) 0.0313(13) Uani 1 1 d . . .
O12 O 0.29223(8) 0.41245(8) 0.3709(4) 0.0300(13) Uani 1 1 d . . .
N1 N 0.38603(14) 0.45682(16) 0.0046(5) 0.077(3) Uani 1 1 d . . .
N2 N 0.39207(14) 0.54473(13) 0.5733(7) 0.073(3) Uani 1 1 d . . .
N3 N 0.36052(12) 0.38931(12) 0.6360(5) 0.050(2) Uani 1 1 d . . .
C1 C 0.45389(13) 0.46321(13) 0.2904(6) 0.032(2) Uani 1 1 d . . .
C2 C 0.43592(13) 0.46019(13) 0.2251(6) 0.033(2) Uani 1 1 d . . .
H2 H 0.4324 0.4506 0.1655 0.039 Uiso 1 1 calc R . .
C3 C 0.42286(14) 0.47067(13) 0.2439(6) 0.035(2) Uani 1 1 d . . .
C4 C 0.40330(14) 0.46480(13) 0.1759(6) 0.036(2) Uani 1 1 d . . .
C5 C 0.38289(14) 0.46166(13) 0.2176(6) 0.035(2) Uani 1 1 d . . .
H5 H 0.3818 0.4636 0.2908 0.042 Uiso 1 1 calc R . .
C6 C 0.36450(14) 0.45584(14) 0.1551(6) 0.041(2) Uani 1 1 d . . .
C7 C 0.36709(16) 0.45378(18) 0.0489(7) 0.064(3) Uani 1 1 d . . .
H7 H 0.3545 0.4499 0.0047 0.077 Uiso 1 1 calc R . .
C8 C 0.40373(16) 0.46232(18) 0.0675(7) 0.069(3) Uani 1 1 d . . .
H8 H 0.4174 0.4647 0.0366 0.083 Uiso 1 1 calc R . .
C9 C 0.34302(13) 0.45258(14) 0.2021(6) 0.035(2) Uani 1 1 d . . .
C10 C 0.33137(15) 0.46104(14) 0.1504(6) 0.044(2) Uani 1 1 d . . .
H10 H 0.3367 0.4677 0.0835 0.053 Uiso 1 1 calc R . .
C11 C 0.31138(15) 0.46040(14) 0.1914(6) 0.039(2) Uani 1 1 d . . .
C12 C 0.46635(14) 0.53492(14) 0.4311(5) 0.029(2) Uani 1 1 d . . .
C13 C 0.44669(13) 0.53586(13) 0.4529(5) 0.033(2) Uani 1 1 d . . .
H13 H 0.4470 0.5497 0.4396 0.040 Uiso 1 1 calc R . .
C14 C 0.42678(14) 0.51796(14) 0.4925(5) 0.031(2) Uani 1 1 d . . .
C15 C 0.40715(14) 0.52132(14) 0.5150(6) 0.035(2) Uani 1 1 d . . .
C16 C 0.38559(14) 0.50363(13) 0.4964(5) 0.034(2) Uani 1 1 d . . .
H16 H 0.3833 0.4896 0.4698 0.040 Uiso 1 1 calc R . .
C17 C 0.36741(14) 0.50670(15) 0.5173(6) 0.043(2) Uani 1 1 d . . .
C18 C 0.37158(17) 0.52755(16) 0.5523(8) 0.063(3) Uani 1 1 d . . .
H18 H 0.3590 0.5298 0.5618 0.075 Uiso 1 1 calc R . .
C19 C 0.40949(16) 0.54107(15) 0.5540(7) 0.059(3) Uani 1 1 d . . .
H19 H 0.4244 0.5530 0.5684 0.071 Uiso 1 1 calc R . .
C20 C 0.34411(15) 0.48730(14) 0.4971(6) 0.039(2) Uani 1 1 d . . .
C21 C 0.32629(14) 0.48403(15) 0.5621(7) 0.051(3) Uani 1 1 d . . .
H21 H 0.3290 0.4954 0.6123 0.061 Uiso 1 1 calc R . .
C22 C 0.30456(15) 0.46486(16) 0.5577(7) 0.048(2) Uani 1 1 d . . .
C23 C 0.44537(13) 0.47112(13) 0.6610(6) 0.0272(19) Uani 1 1 d . . .
C24 C 0.42370(12) 0.45247(13) 0.6579(6) 0.031(2) Uani 1 1 d . . .
H24 H 0.4177 0.4437 0.7198 0.037 Uiso 1 1 calc R . .
C25 C 0.41039(12) 0.44605(12) 0.5669(6) 0.0281(19) Uani 1 1 d . . .
C26 C 0.38684(13) 0.42706(13) 0.5762(5) 0.031(2) Uani 1 1 d . . .
C27 C 0.36922(13) 0.42838(13) 0.5301(5) 0.030(2) Uani 1 1 d . . .
H27 H 0.3723 0.4418 0.4938 0.036 Uiso 1 1 calc R . .
C28 C 0.34725(14) 0.41068(14) 0.5358(6) 0.034(2) Uani 1 1 d . . .
C29 C 0.34395(15) 0.39140(14) 0.5902(6) 0.047(2) Uani 1 1 d . . .
H29 H 0.3290 0.3790 0.5948 0.056 Uiso 1 1 calc R . .
C30 C 0.38124(14) 0.40709(14) 0.6303(6) 0.041(2) Uani 1 1 d . . .
H30 H 0.3931 0.4062 0.6652 0.049 Uiso 1 1 calc R . .
C31 C 0.32848(13) 0.41253(15) 0.4861(5) 0.030(2) Uani 1 1 d . . .
C32 C 0.31176(13) 0.39444(13) 0.4327(6) 0.032(2) Uani 1 1 d . . .
H32 H 0.3122 0.3807 0.4324 0.038 Uiso 1 1 calc R . .
C33 C 0.29393(13) 0.39486(15) 0.3778(5) 0.033(2) Uani 1 1 d . . .
C40 C 0.46659(13) 0.45184(13) 0.2672(6) 0.035(2) Uani 1 1 d . . .
C41 C 0.46353(14) 0.43686(14) 0.1838(6) 0.044(2) Uani 1 1 d . . .
H41 H 0.4538 0.4337 0.1252 0.053 Uiso 1 1 calc R . .
C42 C 0.47759(14) 0.42738(16) 0.2032(7) 0.055(3) Uani 1 1 d . . .
H42 H 0.4789 0.4168 0.1599 0.066 Uiso 1 1 calc R . .
C43 C 0.48921(15) 0.43650(16) 0.2984(8) 0.059(3) Uani 1 1 d . . .
H43 H 0.4997 0.4330 0.3306 0.071 Uiso 1 1 calc R . .
C44 C 0.48262(13) 0.45162(13) 0.3372(6) 0.040(2) Uani 1 1 d . . .
H44 H 0.4880 0.4603 0.3998 0.047 Uiso 1 1 calc R . .
C45 C 0.42464(15) 0.40929(14) 0.3880(7) 0.052(3) Uani 1 1 d . . .
H45 H 0.4163 0.4170 0.3846 0.062 Uiso 1 1 calc R . .
C46 C 0.42322(16) 0.39316(15) 0.3149(7) 0.054(3) Uani 1 1 d . . .
H46 H 0.4136 0.3878 0.2554 0.065 Uiso 1 1 calc R . .
C47 C 0.43852(18) 0.38657(15) 0.3458(8) 0.067(3) Uani 1 1 d . . .
H47 H 0.4417 0.3763 0.3097 0.081 Uiso 1 1 calc R . .
C48 C 0.44854(18) 0.39770(16) 0.4392(7) 0.068(3) Uani 1 1 d . . .
H48 H 0.4593 0.3959 0.4786 0.082 Uiso 1 1 calc R . .
C49 C 0.44003(17) 0.41209(16) 0.4657(7) 0.057(3) Uani 1 1 d . . .
H49 H 0.4440 0.4218 0.5250 0.068 Uiso 1 1 calc R . .
C50 C 0.29969(16) 0.46904(15) 0.1282(7) 0.051(3) Uani 1 1 d . . .
C51 C 0.30589(18) 0.48023(17) 0.0284(7) 0.064(3) Uani 1 1 d . . .
H51 H 0.3181 0.4821 -0.0147 0.077 Uiso 1 1 calc R . .
C52 C 0.2906(2) 0.4879(2) 0.0058(10) 0.093(4) Uani 1 1 d . . .
H52 H 0.2909 0.4957 -0.0561 0.112 Uiso 1 1 calc R . .
C53 C 0.27464(19) 0.48208(19) 0.0901(10) 0.078(3) Uani 1 1 d . . .
H53 H 0.2626 0.4853 0.0942 0.094 Uiso 1 1 calc R . .
C54 C 0.28046(16) 0.47065(15) 0.1654(8) 0.057(3) Uani 1 1 d . . .
H54 H 0.2729 0.4649 0.2304 0.068 Uiso 1 1 calc R . .
C55 C 0.3406(2) 0.5240(3) 0.1754(17) 0.152(8) Uani 1 1 d U . .
H55 H 0.3530 0.5221 0.1571 0.183 Uiso 1 1 calc R . .
C56 C 0.3305(3) 0.5345(2) 0.1180(12) 0.131(6) Uani 1 1 d U . .
H56 H 0.3352 0.5412 0.0507 0.157 Uiso 1 1 calc R . .
C57 C 0.3142(2) 0.5337(2) 0.1696(12) 0.105(4) Uani 1 1 d U . .
H57 H 0.3053 0.5399 0.1452 0.126 Uiso 1 1 calc R . .
C58 C 0.3111(2) 0.5238(2) 0.2570(10) 0.099(4) Uani 1 1 d U . .
H58 H 0.2997 0.5214 0.3062 0.119 Uiso 1 1 calc R . .
C59 C 0.3268(3) 0.5170(2) 0.2694(13) 0.128(6) Uani 1 1 d U . .
H59 H 0.3283 0.5093 0.3280 0.153 Uiso 1 1 calc R . .
C60 C 0.48744(13) 0.55544(13) 0.3975(5) 0.0284(19) Uani 1 1 d . . .
C61 C 0.48974(13) 0.57665(13) 0.3675(5) 0.034(2) Uani 1 1 d . . .
H61 H 0.4788 0.5813 0.3753 0.041 Uiso 1 1 calc R . .
C62 C 0.51164(14) 0.58932(13) 0.3237(6) 0.038(2) Uani 1 1 d . . .
H62 H 0.5179 0.6042 0.2960 0.045 Uiso 1 1 calc R . .
C63 C 0.52272(13) 0.57667(13) 0.3270(5) 0.032(2) Uani 1 1 d . . .
H63 H 0.5376 0.5814 0.3028 0.038 Uiso 1 1 calc R . .
C64 C 0.50784(13) 0.55575(13) 0.3726(5) 0.032(2) Uani 1 1 d . . .
H64 H 0.5109 0.5438 0.3847 0.038 Uiso 1 1 calc R . .
C65 C 0.46412(15) 0.53515(14) 0.1764(6) 0.039(2) Uani 1 1 d . . .
H65 H 0.4507 0.5250 0.2129 0.047 Uiso 1 1 calc R . .
C66 C 0.46931(14) 0.55664(14) 0.1357(6) 0.041(2) Uani 1 1 d . . .
H66 H 0.4600 0.5633 0.1397 0.049 Uiso 1 1 calc R . .
C67 C 0.49082(15) 0.56611(15) 0.0884(6) 0.045(2) Uani 1 1 d . . .
H67 H 0.4986 0.5805 0.0553 0.053 Uiso 1 1 calc R . .
C68 C 0.49882(15) 0.55100(15) 0.0982(6) 0.042(2) Uani 1 1 d . . .
H68 H 0.5129 0.5532 0.0726 0.050 Uiso 1 1 calc R . .
C69 C 0.48215(15) 0.53157(14) 0.1534(6) 0.042(2) Uani 1 1 d . . .
H69 H 0.4831 0.5186 0.1713 0.050 Uiso 1 1 calc R . .
C70 C 0.28697(15) 0.46264(16) 0.6327(7) 0.050(3) Uani 1 1 d . . .
C71 C 0.26533(15) 0.44348(15) 0.6373(7) 0.053(3) Uani 1 1 d . . .
H71 H 0.2602 0.4300 0.5975 0.064 Uiso 1 1 calc R . .
C72 C 0.25258(15) 0.44768(16) 0.7110(6) 0.052(3) Uani 1 1 d . . .
H72 H 0.2374 0.4374 0.7302 0.062 Uiso 1 1 calc R . .
C73 C 0.26582(14) 0.46931(17) 0.7511(7) 0.053(3) Uani 1 1 d . . .
H73 H 0.2612 0.4762 0.8024 0.064 Uiso 1 1 calc R . .
C74 C 0.28780(15) 0.47955(17) 0.7023(7) 0.061(3) Uani 1 1 d . . .
H74 H 0.3002 0.4943 0.7138 0.073 Uiso 1 1 calc R . .
C75 C 0.2694(2) 0.4821(2) 0.4433(9) 0.090(4) Uani 1 1 d . . .
H75 H 0.2818 0.4837 0.4023 0.109 Uiso 1 1 calc R . .
C76 C 0.24777(19) 0.4627(2) 0.4487(8) 0.081(4) Uani 1 1 d . . .
H76 H 0.2428 0.4492 0.4098 0.098 Uiso 1 1 calc R . .
C77 C 0.23524(19) 0.4667(2) 0.5193(8) 0.073(3) Uani 1 1 d . . .
H77 H 0.2203 0.4560 0.5405 0.088 Uiso 1 1 calc R . .
C78 C 0.2478(2) 0.4894(2) 0.5569(8) 0.081(4) Uani 1 1 d . . .
H78 H 0.2428 0.4968 0.6037 0.097 Uiso 1 1 calc R . .
C79 C 0.2695(2) 0.4987(2) 0.5094(10) 0.093(4) Uani 1 1 d . . .
H79 H 0.2820 0.5135 0.5204 0.112 Uiso 1 1 calc R . .
C80 C 0.45775(12) 0.47797(13) 0.7612(5) 0.0278(19) Uani 1 1 d . . .
C81 C 0.44880(14) 0.47027(14) 0.8638(6) 0.039(2) Uani 1 1 d . . .
H81 H 0.4345 0.4575 0.8795 0.047 Uiso 1 1 calc R . .
C82 C 0.46471(14) 0.48484(14) 0.9378(6) 0.041(2) Uani 1 1 d . . .
H82 H 0.4631 0.4836 1.0119 0.049 Uiso 1 1 calc R . .
C83 C 0.48350(15) 0.50172(14) 0.8822(6) 0.045(2) Uani 1 1 d . . .
H83 H 0.4967 0.5138 0.9129 0.054 Uiso 1 1 calc R . .
C84 C 0.47947(14) 0.49778(14) 0.7741(6) 0.037(2) Uani 1 1 d . . .
H84 H 0.4894 0.5067 0.7193 0.045 Uiso 1 1 calc R . .
C85 C 0.43176(15) 0.50750(15) 0.7569(6) 0.042(2) Uani 1 1 d . . .
H85 H 0.4230 0.4992 0.6981 0.051 Uiso 1 1 calc R . .
C86 C 0.42529(16) 0.50267(16) 0.8628(6) 0.050(3) Uani 1 1 d . . .
H86 H 0.4116 0.4904 0.8886 0.060 Uiso 1 1 calc R . .
C87 C 0.44312(19) 0.51953(19) 0.9236(7) 0.062(3) Uani 1 1 d . . .
H87 H 0.4432 0.5206 0.9979 0.074 Uiso 1 1 calc R . .
C88 C 0.46055(18) 0.53428(17) 0.8566(8) 0.061(3) Uani 1 1 d . . .
H88 H 0.4745 0.5470 0.8773 0.073 Uiso 1 1 calc R . .
C89 C 0.45375(17) 0.52685(16) 0.7533(7) 0.051(3) Uani 1 1 d . . .
H89 H 0.4624 0.5336 0.6917 0.061 Uiso 1 1 calc R . .
C90 C 0.27685(13) 0.37425(13) 0.3237(6) 0.031(2) Uani 1 1 d . . .
C91 C 0.27466(14) 0.35215(14) 0.3231(6) 0.043(2) Uani 1 1 d . . .
H91 H 0.2828 0.3473 0.3664 0.052 Uiso 1 1 calc R . .
C92 C 0.25846(14) 0.33896(15) 0.2474(7) 0.052(3) Uani 1 1 d . . .
H92 H 0.2536 0.3236 0.2305 0.063 Uiso 1 1 calc R . .
C93 C 0.25052(15) 0.35283(15) 0.2002(7) 0.053(3) Uani 1 1 d . . .
H93 H 0.2394 0.3483 0.1466 0.063 Uiso 1 1 calc R . .
C94 C 0.26203(13) 0.37432(14) 0.2471(6) 0.040(2) Uani 1 1 d . . .
H94 H 0.2601 0.3868 0.2300 0.048 Uiso 1 1 calc R . .
C95 C 0.31738(16) 0.39255(16) 0.1534(7) 0.051(3) Uani 1 1 d . . .
H95 H 0.3264 0.4050 0.1980 0.062 Uiso 1 1 calc R . .
C96 C 0.31613(14) 0.37154(15) 0.1556(7) 0.048(2) Uani 1 1 d . . .
H96 H 0.3243 0.3672 0.2016 0.058 Uiso 1 1 calc R . .
C97 C 0.30063(15) 0.35768(17) 0.0773(7) 0.057(3) Uani 1 1 d . . .
H97 H 0.2965 0.3424 0.0621 0.068 Uiso 1 1 calc R . .
C98 C 0.29252(16) 0.37046(17) 0.0261(7) 0.057(3) Uani 1 1 d . . .
H98 H 0.2820 0.3655 -0.0301 0.069 Uiso 1 1 calc R . .
C99 C 0.30295(17) 0.39197(16) 0.0737(7) 0.058(3) Uani 1 1 d . . .
H99 H 0.3006 0.4041 0.0549 0.070 Uiso 1 1 calc R . .
C101 C 0.33785(16) 0.44392(16) 0.7472(7) 0.070(3) Uani 1 1 d D . .
H101 H 0.3322 0.4398 0.6737 0.084 Uiso 1 1 calc R . .
Cl1 Cl 0.33815(5) 0.42086(5) 0.8037(2) 0.0900(10) Uani 1 1 d D . .
Cl2 Cl 0.31985(6) 0.45027(6) 0.8148(2) 0.0992(10) Uani 1 1 d D . .
Cl3 Cl 0.36604(5) 0.46751(6) 0.7424(2) 0.1010(11) Uani 1 1 d D . .
C102 C 0.3555(2) 0.3412(3) 0.5185(14) 0.067(7) Uiso 0.444(4) 1 d PD A 1
Cl4 Cl 0.38009(11) 0.35972(11) 0.4577(5) 0.087(2) Uiso 0.444(4) 1 d PD A 1
Cl5 Cl 0.35599(13) 0.31827(13) 0.5700(6) 0.103(3) Uiso 0.444(4) 1 d PD A 1
Cl6 Cl 0.33118(12) 0.33825(13) 0.4461(6) 0.100(3) Uiso 0.444(4) 1 d PD A 1
C111 C 0.3601(5) 0.3589(4) 0.404(2) 0.135(4) Uiso 0.556(4) 1 d PD A 2
C112 C 0.3642(5) 0.3753(4) 0.3234(19) 0.135(4) Uiso 0.556(4) 1 d PD A 2
O101 O 0.3695(3) 0.3967(3) 0.2893(14) 0.135(4) Uiso 0.556(4) 1 d PD A 2
C113 C 0.3762(4) 0.4024(4) 0.1885(17) 0.135(4) Uiso 0.556(4) 1 d PD A 2
C114 C 0.3683(4) 0.4001(5) 0.0841(18) 0.135(4) Uiso 0.556(4) 1 d PD A 2
C115 C 0.3668(3) 0.5234(3) -0.1276(15) 0.122(7) Uiso 0.676(7) 1 d PD B 1
C116 C 0.3835(3) 0.5185(3) -0.0624(11) 0.091(6) Uiso 0.676(7) 1 d PD B 1
O102 O 0.38302(18) 0.51893(18) 0.0495(8) 0.088(4) Uiso 0.676(7) 1 d PD B 1
C117 C 0.4005(3) 0.5197(3) 0.1077(11) 0.076(5) Uiso 0.676(7) 1 d PD B 1
C118 C 0.3965(3) 0.5202(3) 0.2230(12) 0.083(6) Uiso 0.676(7) 1 d PD B 1
C119 C 0.3941(18) 0.5754(15) 0.106(2) 0.329(10) Uiso 0.324(7) 1 d PD B 2
Cl7 Cl 0.4041(6) 0.5567(5) 0.088(2) 0.329(10) Uiso 0.324(7) 1 d PD B 2
Cl8 Cl 0.3850(5) 0.5870(5) 0.011(2) 0.329(10) Uiso 0.324(7) 1 d PD B 2
Cl9 Cl 0.3912(5) 0.5817(5) 0.242(2) 0.329(10) Uiso 0.324(7) 1 d PD B 2
C120 C 0.3972(7) 0.5752(9) 0.1570(18) 0.25(3) Uiso 0.363(9) 1 d PD C 3
Cl10 Cl 0.4185(2) 0.5774(2) 0.0749(9) 0.144(6) Uiso 0.363(9) 1 d PD C 3
Cl11 Cl 0.3976(3) 0.5737(3) 0.2930(12) 0.196(8) Uiso 0.363(9) 1 d PD C 3
Cl12 Cl 0.3834(4) 0.5900(4) 0.104(2) 0.291(12) Uiso 0.363(9) 1 d PD C 3
C121 C 0.3781(5) 0.5114(6) 0.250(3) 0.116(7) Uiso 0.324(7) 1 d PD B 4
C122 C 0.3995(6) 0.5159(5) 0.197(4) 0.116(7) Uiso 0.324(7) 1 d PD B 4
O103 O 0.4133(4) 0.5390(4) 0.233(2) 0.116(7) Uiso 0.324(7) 1 d PD B 4
C123 C 0.4002(6) 0.5498(6) 0.224(3) 0.116(7) Uiso 0.324(7) 1 d PD B 4
C124 C 0.4005(7) 0.5585(7) 0.329(3) 0.116(7) Uiso 0.324(7) 1 d PD B 4

loop_
_atom_site_aniso_label
_atom_site_aniso_U_11
_atom_site_aniso_U_22
_atom_site_aniso_U_33
_atom_site_aniso_U_23
_atom_site_aniso_U_13
_atom_site_aniso_U_12
Ga1 0.0402(6) 0.0368(6) 0.0282(5) 0.0013(4) 0.0024(4) 0.0150(5)
Ga2 0.0414(6) 0.0409(6) 0.0382(6) 0.0010(5) 0.0023(5) 0.0212(5)
Fe1 0.0493(9) 0.0346(8) 0.0398(7) -0.0089(6) -0.0112(6) 0.0197(7)
Fe2 0.0629(10) 0.0526(9) 0.0562(9) 0.0058(7) -0.0032(7) 0.0299(8)
Fe3 0.0341(7) 0.0321(7) 0.0207(6) -0.0003(5) -0.0022(5) 0.0099(6)
Fe4 0.0400(9) 0.0561(10) 0.0528(9) -0.0035(7) 0.0126(7) 0.0112(8)
Fe5 0.0477(8) 0.0464(8) 0.0276(6) -0.0086(6) -0.0115(6) 0.0273(7)
Fe6 0.0422(8) 0.0399(8) 0.0408(7) -0.0054(6) -0.0097(6) 0.0182(7)
O1 0.033(3) 0.029(3) 0.028(3) 0.004(3) 0.003(2) 0.013(3)
O2 0.039(3) 0.032(3) 0.021(3) 0.000(3) 0.001(2) 0.010(3)
O3 0.039(4) 0.042(4) 0.030(3) 0.003(3) 0.005(3) 0.024(3)
O4 0.042(4) 0.043(4) 0.038(3) 0.007(3) -0.002(3) 0.023(3)
O5 0.033(3) 0.026(3) 0.029(3) 0.001(2) 0.001(2) 0.014(3)
O6 0.032(3) 0.027(3) 0.026(3) -0.001(2) 0.006(2) 0.005(3)
O7 0.034(3) 0.029(3) 0.041(3) -0.003(3) 0.009(3) 0.014(3)
O8 0.033(3) 0.035(4) 0.047(3) -0.003(3) 0.006(3) 0.016(3)
O9 0.024(3) 0.037(3) 0.025(3) -0.002(3) -0.004(2) 0.011(3)
O10 0.031(3) 0.025(3) 0.020(3) 0.004(2) -0.002(2) 0.008(3)
O11 0.038(3) 0.032(3) 0.029(3) 0.001(2) 0.002(2) 0.020(3)
O12 0.029(3) 0.025(3) 0.039(3) 0.001(3) 0.002(2) 0.015(3)
N1 0.051(6) 0.157(9) 0.023(4) -0.007(5) -0.005(4) 0.052(6)
N2 0.035(5) 0.039(5) 0.128(8) -0.031(5) 0.016(5) 0.005(5)
N3 0.031(5) 0.038(5) 0.061(5) 0.021(4) -0.012(4) 0.002(4)
C1 0.034(5) 0.030(5) 0.022(4) 0.002(4) 0.006(4) 0.009(4)
C2 0.031(5) 0.037(5) 0.025(4) -0.001(4) 0.005(4) 0.014(4)
C3 0.040(6) 0.035(5) 0.014(4) 0.007(4) 0.001(4) 0.008(5)
C4 0.037(6) 0.038(5) 0.027(5) 0.009(4) 0.008(4) 0.012(5)
C5 0.044(6) 0.035(5) 0.022(4) 0.004(4) 0.006(4) 0.017(5)
C6 0.039(6) 0.052(6) 0.021(4) 0.001(4) -0.005(4) 0.015(5)
C7 0.045(7) 0.116(9) 0.035(6) -0.011(6) -0.012(5) 0.044(7)
C8 0.041(6) 0.121(10) 0.038(6) -0.008(6) 0.000(5) 0.035(7)
C9 0.025(5) 0.045(6) 0.032(5) -0.005(4) -0.004(4) 0.015(5)
C10 0.053(6) 0.050(6) 0.028(5) -0.001(4) 0.000(4) 0.024(5)
C11 0.048(6) 0.036(5) 0.031(5) -0.006(4) -0.014(4) 0.019(5)
C12 0.042(6) 0.033(5) 0.016(4) -0.001(4) -0.002(4) 0.023(5)
C13 0.041(6) 0.029(5) 0.029(4) 0.000(4) 0.000(4) 0.016(5)
C14 0.041(6) 0.022(5) 0.015(4) -0.007(4) 0.002(4) 0.005(5)
C15 0.028(5) 0.029(5) 0.039(5) 0.000(4) 0.008(4) 0.008(5)
C16 0.044(6) 0.028(5) 0.026(4) -0.004(4) 0.003(4) 0.016(5)
C17 0.033(6) 0.041(6) 0.050(6) 0.006(5) 0.020(4) 0.014(5)
C18 0.041(7) 0.045(7) 0.101(8) -0.021(6) 0.017(6) 0.021(6)
C19 0.036(6) 0.036(6) 0.086(8) -0.020(5) 0.011(5) 0.002(5)
C20 0.046(6) 0.035(6) 0.046(5) 0.003(4) 0.009(5) 0.027(5)
C21 0.032(6) 0.039(6) 0.075(7) -0.019(5) 0.014(5) 0.012(5)
C22 0.039(6) 0.048(6) 0.057(6) -0.007(5) 0.008(5) 0.023(6)
C23 0.026(5) 0.032(5) 0.028(4) 0.001(4) 0.007(4) 0.019(4)
C24 0.026(5) 0.030(5) 0.028(4) 0.004(4) 0.000(4) 0.008(4)
C25 0.022(5) 0.025(5) 0.039(5) 0.005(4) 0.004(4) 0.012(4)
C26 0.036(5) 0.033(5) 0.026(4) 0.003(4) -0.011(4) 0.020(4)
C27 0.037(5) 0.026(5) 0.019(4) 0.004(3) 0.001(4) 0.010(4)
C28 0.033(5) 0.036(5) 0.025(4) 0.002(4) -0.003(4) 0.012(5)
C29 0.035(6) 0.034(6) 0.051(6) 0.009(4) -0.011(5) 0.001(5)
C30 0.033(6) 0.038(6) 0.048(5) 0.015(4) -0.010(4) 0.015(5)
C31 0.030(5) 0.048(6) 0.013(4) 0.012(4) 0.012(4) 0.021(5)
C32 0.030(5) 0.024(5) 0.036(5) 0.001(4) -0.006(4) 0.010(4)
C33 0.027(5) 0.046(6) 0.021(4) 0.003(4) 0.006(4) 0.014(5)
C40 0.033(5) 0.029(5) 0.037(5) -0.004(4) 0.007(4) 0.011(4)
C41 0.037(6) 0.059(6) 0.037(5) -0.002(5) 0.005(4) 0.026(5)
C42 0.039(6) 0.067(7) 0.064(6) -0.033(5) -0.006(5) 0.030(6)
C43 0.042(6) 0.064(7) 0.081(7) -0.026(6) -0.016(5) 0.034(6)
C44 0.031(5) 0.036(5) 0.044(5) -0.015(4) -0.004(4) 0.010(5)
C45 0.055(7) 0.029(6) 0.054(6) 0.012(5) 0.006(5) 0.008(5)
C46 0.047(7) 0.036(6) 0.046(6) -0.006(5) -0.017(5) -0.004(5)
C47 0.088(9) 0.036(6) 0.065(7) -0.012(5) -0.029(6) 0.021(6)
C48 0.098(9) 0.038(6) 0.052(6) 0.009(5) -0.026(6) 0.022(6)
C49 0.077(8) 0.037(6) 0.039(6) 0.003(5) -0.012(5) 0.016(6)
C50 0.061(7) 0.045(6) 0.038(6) -0.002(5) -0.018(5) 0.019(6)
C51 0.079(8) 0.081(8) 0.040(6) -0.008(5) -0.017(5) 0.045(7)
C52 0.136(12) 0.091(10) 0.084(9) -0.014(7) -0.066(9) 0.080(10)
C53 0.063(8) 0.085(9) 0.090(9) 0.001(7) -0.028(7) 0.039(7)
C54 0.050(7) 0.053(7) 0.070(7) -0.004(5) -0.028(5) 0.028(6)
C55 0.064(9) 0.122(16) 0.26(2) -0.143(14) -0.056(10) 0.040(10)
C56 0.099(13) 0.080(11) 0.129(11) 0.021(9) 0.060(9) -0.019(8)
C57 0.127(12) 0.074(9) 0.126(11) 0.032(8) 0.019(8) 0.060(10)
C58 0.109(11) 0.083(10) 0.082(9) 0.009(7) 0.024(7) 0.031(8)
C59 0.159(16) 0.052(9) 0.151(12) -0.029(9) -0.103(10) 0.037(10)
C60 0.032(5) 0.027(5) 0.020(4) 0.000(4) -0.004(4) 0.010(4)
C61 0.035(5) 0.035(5) 0.027(4) -0.007(4) -0.006(4) 0.013(5)
C62 0.039(6) 0.019(5) 0.025(4) -0.005(4) 0.000(4) -0.008(4)
C63 0.031(5) 0.035(5) 0.024(4) -0.003(4) -0.003(4) 0.013(5)
C64 0.034(5) 0.029(5) 0.023(4) -0.002(4) -0.005(4) 0.009(4)
C65 0.047(6) 0.034(6) 0.029(5) -0.001(4) -0.003(4) 0.014(5)
C66 0.041(6) 0.040(6) 0.032(5) -0.002(4) -0.009(4) 0.013(5)
C67 0.046(6) 0.047(6) 0.023(5) 0.007(4) -0.003(4) 0.010(5)
C68 0.047(6) 0.050(6) 0.023(5) -0.006(4) -0.002(4) 0.020(5)
C69 0.055(6) 0.029(5) 0.030(5) -0.001(4) -0.010(4) 0.013(5)
C70 0.039(6) 0.054(7) 0.054(6) -0.020(5) 0.008(5) 0.020(5)
C71 0.046(6) 0.038(6) 0.048(6) -0.019(5) 0.018(5) 0.000(5)
C72 0.039(6) 0.052(7) 0.044(6) -0.009(5) 0.013(5) 0.007(5)
C73 0.032(6) 0.075(8) 0.048(6) -0.017(5) 0.007(5) 0.023(6)
C74 0.037(6) 0.066(7) 0.063(6) -0.022(6) 0.005(5) 0.013(5)
C75 0.064(9) 0.103(11) 0.062(8) 0.017(7) 0.021(6) 0.010(8)
C76 0.067(8) 0.094(10) 0.039(6) -0.010(6) 0.001(6) 0.007(8)
C77 0.063(8) 0.081(9) 0.056(7) 0.027(6) 0.012(6) 0.022(7)
C78 0.088(9) 0.072(9) 0.077(8) 0.025(7) 0.029(7) 0.035(8)
C79 0.104(11) 0.065(9) 0.083(9) 0.019(7) 0.036(8) 0.022(8)
C80 0.025(5) 0.031(5) 0.022(4) 0.004(4) 0.002(4) 0.011(4)
C81 0.049(6) 0.050(6) 0.027(5) 0.004(4) -0.002(4) 0.030(5)
C82 0.058(6) 0.048(6) 0.023(4) -0.001(4) -0.013(4) 0.032(5)
C83 0.049(6) 0.041(6) 0.039(5) -0.005(4) -0.022(5) 0.019(5)
C84 0.039(6) 0.041(6) 0.034(5) -0.002(4) -0.007(4) 0.021(5)
C85 0.052(6) 0.061(7) 0.027(5) -0.012(4) -0.011(4) 0.038(6)
C86 0.062(7) 0.075(7) 0.032(5) -0.004(5) -0.012(5) 0.047(6)
C87 0.088(9) 0.096(9) 0.037(6) -0.032(6) -0.027(6) 0.073(8)
C88 0.065(8) 0.061(7) 0.066(7) -0.028(6) -0.030(6) 0.038(6)
C89 0.065(7) 0.062(7) 0.045(6) -0.008(5) -0.021(5) 0.046(6)
C90 0.032(5) 0.025(5) 0.035(5) 0.000(4) -0.004(4) 0.012(4)
C91 0.037(6) 0.044(6) 0.044(5) 0.002(4) -0.012(4) 0.018(5)
C92 0.049(6) 0.035(6) 0.060(6) 0.005(5) -0.019(5) 0.011(5)
C93 0.051(6) 0.049(7) 0.043(6) 0.009(5) -0.006(5) 0.013(5)
C94 0.034(5) 0.039(6) 0.046(5) -0.001(4) -0.009(4) 0.017(5)
C95 0.056(7) 0.044(7) 0.047(6) 0.000(5) 0.012(5) 0.020(5)
C96 0.048(6) 0.050(7) 0.046(6) -0.008(5) -0.011(5) 0.025(5)
C97 0.048(6) 0.065(7) 0.059(6) -0.033(5) -0.027(5) 0.029(6)
C98 0.065(7) 0.074(8) 0.043(6) -0.003(5) -0.010(5) 0.042(7)
C99 0.078(8) 0.044(7) 0.059(7) 0.011(5) 0.017(6) 0.036(6)
C101 0.077(8) 0.081(8) 0.048(6) -0.002(6) -0.008(6) 0.035(7)
Cl1 0.112(3) 0.111(3) 0.0525(17) -0.0060(17) -0.0105(16) 0.060(2)
Cl2 0.111(3) 0.123(3) 0.081(2) -0.0079(19) 0.0099(19) 0.072(2)
Cl3 0.085(2) 0.122(3) 0.073(2) -0.0008(19) -0.0154(17) 0.035(2)

loop_
_atom_type_symbol
_atom_type_description
_atom_type_scat_dispersion_real
_atom_type_scat_dispersion_imag
_atom_type_scat_source
C C 0.0033 0.0016 'International Tables Vol C Tables 4.2.6.8 and 6.1.1.4'
H H 0.0000 0.0000 'International Tables Vol C Tables 4.2.6.8 and 6.1.1.4'
Cl Cl 0.1484 0.1585 'International Tables Vol C Tables 4.2.6.8 and 6.1.1.4'
Fe Fe 0.3463 0.8444 'International Tables Vol C Tables 4.2.6.8 and 6.1.1.4'
Ga Ga 0.2307 1.6083 'International Tables Vol C Tables 4.2.6.8 and 6.1.1.4'
N N 0.0061 0.0033 'International Tables Vol C Tables 4.2.6.8 and 6.1.1.4'
O O 0.0106 0.0060 'International Tables Vol C Tables 4.2.6.8 and 6.1.1.4'

loop_
_geom_angle_atom_site_label_1
_geom_angle_atom_site_label_2
_geom_angle_atom_site_label_3
_geom_angle
O1 Ga1 O2 88.2(2)
O1 Ga1 O5 88.8(2)
O1 Ga1 O6 171.8(2)
O1 Ga1 O9 89.9(2)
O1 Ga1 O10 95.9(2)
O5 Ga1 O2 98.1(2)
O5 Ga1 O6 88.2(2)
O6 Ga1 O2 84.6(2)
O9 Ga1 O2 174.2(2)
O9 Ga1 O5 87.4(2)
O9 Ga1 O6 97.6(2)
O9 Ga1 O10 88.6(2)
O10 Ga1 O2 86.1(2)
O10 Ga1 O5 173.8(2)
O10 Ga1 O6 87.6(2)
O4 Ga2 O3 90.1(2)
O4 Ga2 O7 95.9(2)
O7 Ga2 O3 84.5(2)
O8 Ga2 O3 173.7(2)
O8 Ga2 O4 89.1(2)
O8 Ga2 O7 89.4(2)
O8 Ga2 O11 94.5(2)
O8 Ga2 O12 90.2(2)
O11 Ga2 O3 86.8(2)
O11 Ga2 O4 174.3(2)
O11 Ga2 O7 88.6(2)
O11 Ga2 O12 88.6(2)
O12 Ga2 O3 96.0(2)
O12 Ga2 O4 86.9(2)
O12 Ga2 O7 177.1(2)
C40 Fe1 C41 41.0(3)
C40 Fe1 C42 68.8(3)
C40 Fe1 C43 68.8(4)
C40 Fe1 C44 41.0(3)
C40 Fe1 C46 128.3(4)
C40 Fe1 C48 153.0(4)
C40 Fe1 C49 118.7(4)
C41 Fe1 C42 40.9(3)
C41 Fe1 C43 68.6(4)
C41 Fe1 C44 68.6(3)
C41 Fe1 C46 109.9(4)
C41 Fe1 C49 154.3(4)
C43 Fe1 C42 40.5(3)
C44 Fe1 C42 68.1(3)
C44 Fe1 C43 40.4(3)
C44 Fe1 C46 165.3(4)
C45 Fe1 C40 108.6(3)
C45 Fe1 C41 121.5(4)
C45 Fe1 C42 156.1(4)
C45 Fe1 C43 162.6(4)
C45 Fe1 C44 126.5(4)
C45 Fe1 C46 40.8(3)
C45 Fe1 C47 68.1(4)
C45 Fe1 C48 67.5(4)
C45 Fe1 C49 40.2(3)
C46 Fe1 C42 121.0(4)
C46 Fe1 C43 153.9(4)
C47 Fe1 C40 165.3(4)
C47 Fe1 C41 127.4(4)
C47 Fe1 C42 108.0(4)
C47 Fe1 C43 118.8(4)
C47 Fe1 C44 152.6(4)
C47 Fe1 C46 40.0(4)
C47 Fe1 C48 40.5(3)
C47 Fe1 C49 68.8(4)
C48 Fe1 C41 164.2(4)
C48 Fe1 C42 125.9(4)
C48 Fe1 C43 106.6(4)
C48 Fe1 C44 118.2(4)
C48 Fe1 C46 67.4(4)
C48 Fe1 C49 40.7(4)
C49 Fe1 C42 162.6(4)
C49 Fe1 C43 124.8(4)
C49 Fe1 C44 106.4(4)
C49 Fe1 C46 68.3(4)
C50 Fe2 C52 68.6(4)
C50 Fe2 C53 69.2(4)
C50 Fe2 C54 41.6(3)
C50 Fe2 C58 137.3(5)
C51 Fe2 C50 41.5(3)
C51 Fe2 C52 40.6(4)
C51 Fe2 C53 69.4(5)
C51 Fe2 C54 69.5(4)
C51 Fe2 C57 145.0(5)
C51 Fe2 C58 177.7(5)
C51 Fe2 C59 138.2(6)
C52 Fe2 C53 40.8(4)
C52 Fe2 C54 67.8(5)
C54 Fe2 C53 40.0(4)
C55 Fe2 C50 115.8(6)
C55 Fe2 C51 110.6(5)
C55 Fe2 C52 134.7(8)
C55 Fe2 C53 172.8(8)
C55 Fe2 C54 147.1(7)
C55 Fe2 C57 66.3(6)
C55 Fe2 C58 67.8(6)
C55 Fe2 C59 42.2(6)
C56 Fe2 C50 149.0(6)
C56 Fe2 C51 116.8(6)
C56 Fe2 C52 110.3(6)
C56 Fe2 C53 131.6(6)
C56 Fe2 C54 168.9(6)
C56 Fe2 C55 41.6(6)
C56 Fe2 C57 36.8(5)
C56 Fe2 C58 63.3(6)
C56 Fe2 C59 67.2(7)
C57 Fe2 C50 173.1(5)
C57 Fe2 C52 115.0(5)
C57 Fe2 C53 109.3(5)
C57 Fe2 C54 133.1(5)
C57 Fe2 C58 36.4(4)
C58 Fe2 C52 141.7(6)
C58 Fe2 C53 112.5(5)
C58 Fe2 C54 110.9(5)
C59 Fe2 C50 112.3(5)
C59 Fe2 C52 176.9(8)
C59 Fe2 C53 142.2(7)
C59 Fe2 C54 115.0(5)
C59 Fe2 C57 64.4(6)
C59 Fe2 C58 39.5(5)
C60 Fe3 C61 41.4(3)
C60 Fe3 C62 68.1(3)
C60 Fe3 C63 68.0(3)
C60 Fe3 C64 41.0(3)
C60 Fe3 C65 104.9(3)
C60 Fe3 C66 124.7(3)
C60 Fe3 C67 163.7(4)
C60 Fe3 C68 153.1(3)
C60 Fe3 C69 117.0(3)
C61 Fe3 C62 40.6(3)
C61 Fe3 C63 68.4(3)
C61 Fe3 C64 68.9(3)
C61 Fe3 C68 165.1(3)
C61 Fe3 C69 151.9(3)
C62 Fe3 C63 39.9(3)
C62 Fe3 C64 67.2(3)
C64 Fe3 C63 39.7(3)
C65 Fe3 C61 117.8(3)
C65 Fe3 C62 154.5(4)
C65 Fe3 C63 162.2(3)
C65 Fe3 C64 124.5(3)
C65 Fe3 C66 41.1(3)
C65 Fe3 C67 68.5(3)
C65 Fe3 C68 68.3(3)
C65 Fe3 C69 40.3(3)
C66 Fe3 C61 106.8(3)
C66 Fe3 C62 121.5(4)
C66 Fe3 C63 156.2(3)
C66 Fe3 C64 162.4(3)
C66 Fe3 C68 68.2(3)
C66 Fe3 C69 68.5(3)
C67 Fe3 C61 127.3(4)
C67 Fe3 C62 111.1(3)
C67 Fe3 C63 122.6(3)
C67 Fe3 C64 155.0(4)
C67 Fe3 C66 40.6(3)
C67 Fe3 C68 40.0(3)
C67 Fe3 C69 68.2(3)
C68 Fe3 C62 128.9(3)
C68 Fe3 C63 110.1(3)
C68 Fe3 C64 120.1(3)
C69 Fe3 C62 165.0(4)
C69 Fe3 C63 126.8(4)
C69 Fe3 C64 106.7(3)
C69 Fe3 C68 41.0(3)
C70 Fe4 C72 68.1(4)
C70 Fe4 C73 68.6(3)
C70 Fe4 C74 41.4(3)
C70 Fe4 C76 122.1(4)
C70 Fe4 C78 161.0(4)
C70 Fe4 C79 124.2(5)
C71 Fe4 C70 40.6(3)
C71 Fe4 C72 40.6(3)
C71 Fe4 C73 68.2(4)
C71 Fe4 C74 69.5(4)
C71 Fe4 C75 121.7(5)
C71 Fe4 C76 106.0(4)
C71 Fe4 C77 120.7(4)
C71 Fe4 C78 157.7(4)
C71 Fe4 C79 158.9(4)
C72 Fe4 C73 39.9(3)
C72 Fe4 C74 68.9(4)
C72 Fe4 C76 121.8(4)
C72 Fe4 C78 123.1(4)
C72 Fe4 C79 159.9(5)
C73 Fe4 C76 157.5(4)
C73 Fe4 C78 109.2(4)
C74 Fe4 C73 41.5(3)
C74 Fe4 C76 159.1(4)
C74 Fe4 C78 124.3(5)
C74 Fe4 C79 108.7(5)
C75 Fe4 C70 107.5(5)
C75 Fe4 C72 157.6(5)
C75 Fe4 C73 161.0(5)
C75 Fe4 C74 123.3(4)
C75 Fe4 C76 40.5(4)
C75 Fe4 C78 68.1(5)
C75 Fe4 C79 40.6(4)
C76 Fe4 C78 67.4(5)
C77 Fe4 C70 156.4(5)
C77 Fe4 C72 107.2(4)
C77 Fe4 C73 123.6(4)
C77 Fe4 C74 160.7(4)
C77 Fe4 C75 67.6(4)
C77 Fe4 C76 39.1(4)
C77 Fe4 C78 40.8(4)
C77 Fe4 C79 68.1(5)
C79 Fe4 C73 125.2(5)
C79 Fe4 C76 67.8(5)
C79 Fe4 C78 40.6(4)
C80 Fe5 C81 41.4(3)
C80 Fe5 C82 68.6(3)
C80 Fe5 C83 68.5(3)
C80 Fe5 C84 41.4(3)
C80 Fe5 C85 107.1(3)
C80 Fe5 C86 126.0(3)
C80 Fe5 C87 164.5(4)
C80 Fe5 C88 152.9(4)
C80 Fe5 C89 118.3(3)
C81 Fe5 C82 40.2(3)
C81 Fe5 C83 67.9(3)
C81 Fe5 C85 120.5(3)
C81 Fe5 C86 108.7(4)
C81 Fe5 C87 127.7(4)
C81 Fe5 C88 164.4(4)
C81 Fe5 C89 154.2(3)
C82 Fe5 C85 155.2(4)
C83 Fe5 C82 40.2(3)
C83 Fe5 C85 163.0(4)
C83 Fe5 C86 155.6(3)
C84 Fe5 C81 69.1(3)
C84 Fe5 C82 68.3(3)
C84 Fe5 C83 40.3(3)
C84 Fe5 C85 125.7(3)
C84 Fe5 C86 163.2(3)
C84 Fe5 C87 153.7(4)
C84 Fe5 C88 118.5(4)
C84 Fe5 C89 106.3(4)
C86 Fe5 C82 121.5(3)
C86 Fe5 C85 40.0(3)
C87 Fe5 C82 110.0(4)
C87 Fe5 C83 121.2(4)
C87 Fe5 C85 67.2(3)
C87 Fe5 C86 40.5(3)
C88 Fe5 C82 127.2(3)
C88 Fe5 C83 108.2(4)
C88 Fe5 C85 67.7(3)
C88 Fe5 C86 68.2(4)
C88 Fe5 C87 40.2(4)
C89 Fe5 C82 163.5(4)
C89 Fe5 C83 125.8(4)
C89 Fe5 C85 40.5(3)
C89 Fe5 C86 68.1(4)
C89 Fe5 C87 67.5(4)
C89 Fe5 C88 40.3(3)
C90 Fe6 C91 41.8(3)
C90 Fe6 C92 68.8(3)
C90 Fe6 C93 68.2(3)
C90 Fe6 C94 40.8(3)
C90 Fe6 C95 106.2(3)
C90 Fe6 C96 120.9(3)
C90 Fe6 C97 157.5(4)
C90 Fe6 C98 159.7(4)
C90 Fe6 C99 122.9(4)
C91 Fe6 C92 40.1(3)
C91 Fe6 C93 68.2(3)
C91 Fe6 C94 69.1(3)
C91 Fe6 C95 123.2(4)
C91 Fe6 C98 157.5(4)
C91 Fe6 C99 160.0(4)
C92 Fe6 C93 40.8(3)
C94 Fe6 C92 68.4(4)
C94 Fe6 C93 40.1(3)
C94 Fe6 C95 121.4(4)
C94 Fe6 C98 124.1(4)
C94 Fe6 C99 107.8(4)
C95 Fe6 C92 159.8(4)
C95 Fe6 C93 157.3(4)
C95 Fe6 C98 68.3(4)
C95 Fe6 C99 40.3(3)
C96 Fe6 C91 107.0(3)
C96 Fe6 C92 124.3(4)
C96 Fe6 C93 161.7(4)
C96 Fe6 C94 156.5(3)
C96 Fe6 C95 40.2(3)
C96 Fe6 C98 68.4(4)
C96 Fe6 C99 67.6(4)
C97 Fe6 C91 121.6(4)
C97 Fe6 C92 108.3(4)
C97 Fe6 C93 125.1(4)
C97 Fe6 C94 160.7(3)
C97 Fe6 C95 68.4(4)
C97 Fe6 C96 41.1(3)
C97 Fe6 C98 40.5(3)
C97 Fe6 C99 67.9(4)
C98 Fe6 C92 123.0(4)
C98 Fe6 C93 108.9(4)
C99 Fe6 C92 158.7(4)
C99 Fe6 C93 123.0(4)
C99 Fe6 C98 40.5(3)
C1 O1 Ga1 127.6(5)
C3 O2 Ga1 123.2(5)
C9 O3 Ga2 124.4(5)
C11 O4 Ga2 127.2(5)
C12 O5 Ga1 126.7(5)
C14 O6 Ga1 125.8(5)
C20 O7 Ga2 127.9(5)
C22 O8 Ga2 128.5(5)
C23 O9 Ga1 127.3(5)
C25 O10 Ga1 125.2(5)
C31 O11 Ga2 122.3(5)
C33 O12 Ga2 125.5(5)
C7 N1 C8 117.4(8)
C18 N2 C19 115.8(8)
C30 N3 C29 116.6(7)
O1 C1 C2 123.1(7)
O1 C1 C40 116.3(7)
C2 C1 C40 120.6(7)
C1 C2 H2 118.4
C1 C2 C3 123.2(7)
C3 C2 H2 118.4
O2 C3 C2 125.3(7)
O2 C3 C4 116.2(8)
C2 C3 C4 118.6(7)
C5 C4 C3 121.0(7)
C8 C4 C3 123.1(8)
C8 C4 C5 115.9(8)
C4 C5 H5 119.4
C6 C5 C4 121.3(7)
C6 C5 H5 119.4
C5 C6 C7 117.1(8)
C5 C6 C9 119.9(7)
C7 C6 C9 123.0(8)
N1 C7 C6 124.4(8)
N1 C7 H7 117.8
C6 C7 H7 117.8
N1 C8 C4 123.9(9)
N1 C8 H8 118.1
C4 C8 H8 118.1
O3 C9 C6 114.6(7)
O3 C9 C10 126.7(8)
C10 C9 C6 118.6(8)
C9 C10 H10 118.2
C9 C10 C11 123.7(8)
C11 C10 H10 118.2
O4 C11 C10 123.6(8)
O4 C11 C50 117.1(8)
C10 C11 C50 119.4(8)
O5 C12 C13 123.4(7)
O5 C12 C60 115.7(7)
C13 C12 C60 120.8(7)
C12 C13 H13 117.7
C14 C13 C12 124.7(8)
C14 C13 H13 117.7
O6 C14 C13 124.1(8)
O6 C14 C15 116.4(7)
C13 C14 C15 119.5(7)
C16 C15 C14 118.6(7)
C19 C15 C14 123.2(8)
C19 C15 C16 118.2(8)
C15 C16 H16 120.7
C15 C16 C17 118.7(8)
C17 C16 H16 120.7
C16 C17 C20 118.0(8)
C18 C17 C16 118.7(8)
C18 C17 C20 123.3(8)
N2 C18 C17 124.1(9)
N2 C18 H18 118.0
C17 C18 H18 118.0
N2 C19 C15 124.5(8)
N2 C19 H19 117.7
C15 C19 H19 117.7
O7 C20 C17 116.3(7)
O7 C20 C21 124.0(8)
C21 C20 C17 119.7(8)
C20 C21 H21 118.2
C20 C21 C22 123.7(8)
C22 C21 H21 118.2
O8 C22 C21 125.0(8)
O8 C22 C70 115.4(8)
C21 C22 C70 119.5(8)
O9 C23 C24 124.3(7)
O9 C23 C80 116.0(7)
C24 C23 C80 119.6(7)
C23 C24 H24 118.8
C23 C24 C25 122.4(7)
C25 C24 H24 118.8
O10 C25 C24 127.0(7)
O10 C25 C26 115.8(6)
C24 C25 C26 117.2(7)
C27 C26 C25 120.5(7)
C27 C26 C30 116.8(7)
C30 C26 C25 122.7(7)
C26 C27 H27 119.3
C28 C27 C26 121.4(7)
C28 C27 H27 119.3
C27 C28 C29 116.3(7)
C27 C28 C31 120.5(7)
C29 C28 C31 123.3(7)
N3 C29 C28 124.5(8)
N3 C29 H29 117.7
C28 C29 H29 117.7
N3 C30 C26 124.4(7)
N3 C30 H30 117.8
C26 C30 H30 117.8
O11 C31 C28 115.0(7)
O11 C31 C32 125.1(7)
C32 C31 C28 119.9(8)
C31 C32 H32 117.9
C31 C32 C33 124.3(8)
C33 C32 H32 117.9
O12 C33 C32 122.7(7)
O12 C33 C90 117.9(7)
C32 C33 C90 119.3(8)
C1 C40 Fe1 118.8(5)
C41 C40 Fe1 69.8(5)
C41 C40 C1 128.8(8)
C41 C40 C44 107.5(7)
C44 C40 Fe1 69.9(5)
C44 C40 C1 123.1(7)
Fe1 C41 H41 126.2
C40 C41 Fe1 69.3(5)
C40 C41 H41 126.0
C40 C41 C42 108.0(8)
C42 C41 Fe1 70.1(5)
C42 C41 H41 126.0
Fe1 C42 H42 126.8
C41 C42 Fe1 69.0(5)
C41 C42 H42 126.1
C43 C42 Fe1 69.7(5)
C43 C42 C41 107.9(8)
C43 C42 H42 126.1
Fe1 C43 H43 126.3
C42 C43 Fe1 69.8(5)
C42 C43 H43 126.0
C44 C43 Fe1 69.5(5)
C44 C43 C42 108.1(8)
C44 C43 H43 126.0
Fe1 C44 H44 126.6
C40 C44 Fe1 69.1(4)
C40 C44 H44 125.7
C43 C44 Fe1 70.1(5)
C43 C44 C40 108.5(7)
C43 C44 H44 125.7
Fe1 C45 H45 124.7
C46 C45 Fe1 70.7(5)
C46 C45 H45 125.3
C49 C45 Fe1 70.9(6)
C49 C45 H45 125.3
C49 C45 C46 109.5(9)
Fe1 C46 H46 127.6
C45 C46 Fe1 68.5(5)
C45 C46 H46 126.4
C47 C46 Fe1 69.1(5)
C47 C46 C45 107.3(8)
C47 C46 H46 126.4
Fe1 C47 H47 124.6
C46 C47 Fe1 70.9(5)
C46 C47 H47 126.0
C46 C47 C48 108.1(10)
C48 C47 Fe1 70.1(5)
C48 C47 H47 126.0
Fe1 C48 H48 126.6
C47 C48 Fe1 69.4(5)
C47 C48 H48 125.6
C47 C48 C49 108.9(9)
C49 C48 Fe1 70.0(5)
C49 C48 H48 125.6
Fe1 C49 H49 126.5
C45 C49 Fe1 69.0(5)
C45 C49 C48 106.2(9)
C45 C49 H49 126.9
C48 C49 Fe1 69.2(6)
C48 C49 H49 126.9
C11 C50 Fe2 120.1(6)
C51 C50 Fe2 68.6(5)
C51 C50 C11 129.3(10)
C51 C50 C54 106.7(9)
C54 C50 Fe2 69.7(5)
C54 C50 C11 123.5(8)
Fe2 C51 H51 125.1
C50 C51 Fe2 69.9(5)
C50 C51 H51 126.2
C52 C51 Fe2 70.5(6)
C52 C51 C50 107.6(10)
C52 C51 H51 126.2
Fe2 C52 H52 126.4
C51 C52 Fe2 68.9(5)
C51 C52 H52 124.9
C51 C52 C53 110.2(10)
C53 C52 Fe2 71.4(6)
C53 C52 H52 124.9
Fe2 C53 H53 128.3
C52 C53 Fe2 67.7(6)
C52 C53 H53 127.0
C54 C53 Fe2 68.5(6)
C54 C53 C52 106.0(10)
C54 C53 H53 127.0
Fe2 C54 H54 126.2
C50 C54 Fe2 68.7(5)
C50 C54 H54 125.3
C53 C54 Fe2 71.5(6)
C53 C54 C50 109.5(10)
C53 C54 H54 125.3
Fe2 C55 H55 124.8
C56 C55 Fe2 68.3(8)
C56 C55 H55 129.5
C56 C55 C59 101.1(13)
C59 C55 Fe2 69.1(8)
C59 C55 H55 129.5
Fe2 C56 H56 123.7
C55 C56 Fe2 70.1(9)
C55 C56 H56 124.9
C57 C56 Fe2 72.9(8)
C57 C56 C55 110.2(15)
C57 C56 H56 124.9
Fe2 C57 H57 125.3
C56 C57 Fe2 70.3(9)
C56 C57 H57 123.5
C58 C57 Fe2 72.5(8)
C58 C57 C56 113.1(16)
C58 C57 H57 123.5
Fe2 C58 H58 125.6
C57 C58 Fe2 71.1(8)
C57 C58 H58 125.3
C57 C58 C59 109.4(15)
C59 C58 Fe2 69.6(8)
C59 C58 H58 125.3
Fe2 C59 H59 125.2
C55 C59 Fe2 68.7(8)
C55 C59 H59 126.8
C58 C59 Fe2 70.9(8)
C58 C59 C55 106.3(14)
C58 C59 H59 126.8
C12 C60 Fe3 116.4(5)
C61 C60 Fe3 70.3(4)
C61 C60 C12 126.7(7)
C64 C60 Fe3 70.9(4)
C64 C60 C12 124.1(7)
C64 C60 C61 108.4(7)
Fe3 C61 H61 126.1
C60 C61 Fe3 68.3(4)
C60 C61 H61 127.1
C62 C61 Fe3 70.1(4)
C62 C61 C60 105.8(7)
C62 C61 H61 127.1
Fe3 C62 H62 126.0
C61 C62 Fe3 69.3(4)
C61 C62 H62 125.0
C63 C62 Fe3 71.3(4)
C63 C62 C61 110.0(7)
C63 C62 H62 125.0
Fe3 C63 H63 127.5
C62 C63 Fe3 68.9(4)
C62 C63 H63 126.3
C64 C63 Fe3 69.0(4)
C64 C63 C62 107.5(7)
C64 C63 H63 126.3
Fe3 C64 H64 126.3
C60 C64 Fe3 68.1(4)
C60 C64 H64 125.8
C63 C64 Fe3 71.3(4)
C63 C64 C60 108.3(7)
C63 C64 H64 125.8
Fe3 C65 H65 125.7
C66 C65 Fe3 69.7(5)
C66 C65 H65 125.8
C69 C65 Fe3 70.4(5)
C69 C65 H65 125.8
C69 C65 C66 108.4(8)
Fe3 C66 H66 126.3
C65 C66 Fe3 69.2(5)
C65 C66 H66 126.4
C67 C66 Fe3 69.6(5)
C67 C66 C65 107.1(8)
C67 C66 H66 126.4
Fe3 C67 H67 125.8
C66 C67 Fe3 69.7(4)
C66 C67 H67 125.5
C68 C67 Fe3 70.5(5)
C68 C67 C66 109.1(8)
C68 C67 H67 125.5
Fe3 C68 H68 126.7
C67 C68 Fe3 69.4(5)
C67 C68 H68 126.1
C67 C68 C69 107.8(8)
C69 C68 Fe3 69.3(4)
C69 C68 H68 126.1
Fe3 C69 H69 126.4
C65 C69 Fe3 69.3(5)
C65 C69 C68 107.6(8)
C65 C69 H69 126.2
C68 C69 Fe3 69.7(4)
C68 C69 H69 126.2
C22 C70 Fe4 121.9(6)
C71 C70 Fe4 69.4(5)
C71 C70 C22 123.0(8)
C71 C70 C74 108.9(8)
C74 C70 Fe4 69.8(5)
C74 C70 C22 127.8(8)
Fe4 C71 H71 125.2
C70 C71 Fe4 70.0(5)
C70 C71 H71 126.0
C70 C71 C72 108.0(7)
C72 C71 Fe4 70.3(5)
C72 C71 H71 126.0
Fe4 C72 H72 126.7
C71 C72 Fe4 69.0(5)
C71 C72 H72 125.5
C73 C72 Fe4 70.4(5)
C73 C72 C71 108.9(8)
C73 C72 H72 125.5
Fe4 C73 H73 127.0
C72 C73 Fe4 69.8(5)
C72 C73 H73 125.6
C72 C73 C74 108.8(8)
C74 C73 Fe4 69.2(5)
C74 C73 H73 125.6
Fe4 C74 H74 126.0
C70 C74 Fe4 68.8(5)
C70 C74 C73 105.3(8)
C70 C74 H74 127.3
C73 C74 Fe4 69.4(5)
C73 C74 H74 127.3
Fe4 C75 H75 124.5
C76 C75 Fe4 70.7(6)
C76 C75 H75 126.1
C79 C75 Fe4 70.3(6)
C79 C75 H75 126.1
C79 C75 C76 107.9(11)
Fe4 C76 H76 127.8
C75 C76 Fe4 68.8(6)
C75 C76 H76 125.9
C77 C76 Fe4 69.2(6)
C77 C76 C75 108.3(11)
C77 C76 H76 125.9
Fe4 C77 H77 123.3
C76 C77 Fe4 71.7(6)
C76 C77 H77 125.0
C76 C77 C78 110.0(10)
C78 C77 Fe4 71.6(7)
C78 C77 H77 125.0
Fe4 C78 H78 128.3
C77 C78 Fe4 67.5(6)
C77 C78 H78 127.3
C79 C78 Fe4 68.4(7)
C79 C78 C77 105.5(11)
C79 C78 H78 127.3
Fe4 C79 H79 125.5
C75 C79 Fe4 69.1(7)
C75 C79 C78 108.2(11)
C75 C79 H79 125.9
C78 C79 Fe4 71.0(6)
C78 C79 H79 125.9
C23 C80 Fe5 114.1(5)
C81 C80 Fe5 69.7(4)
C81 C80 C23 127.3(7)
C81 C80 C84 107.0(7)
C84 C80 Fe5 69.6(4)
C84 C80 C23 123.9(7)
Fe5 C81 H81 125.7
C80 C81 Fe5 68.9(4)
C80 C81 H81 125.7
C82 C81 Fe5 71.2(5)
C82 C81 C80 108.5(7)
C82 C81 H81 125.7
Fe5 C82 H82 127.4
C81 C82 Fe5 68.6(4)
C81 C82 H82 126.1
C81 C82 C83 107.8(7)
C83 C82 Fe5 69.5(5)
C83 C82 H82 126.1
Fe5 C83 H83 126.8
C82 C83 Fe5 70.4(5)
C82 C83 H83 125.5
C84 C83 Fe5 68.9(5)
C84 C83 C82 109.0(7)
C84 C83 H83 125.5
Fe5 C84 H84 125.7
C80 C84 Fe5 69.0(4)
C80 C84 H84 126.1
C83 C84 Fe5 70.8(5)
C83 C84 C80 107.7(7)
C83 C84 H84 126.1
Fe5 C85 H85 127.3
C86 C85 Fe5 69.6(5)
C86 C85 H85 125.9
C86 C85 C89 108.1(8)
C89 C85 Fe5 68.7(5)
C89 C85 H85 125.9
Fe5 C86 H86 125.5
C85 C86 Fe5 70.4(5)
C85 C86 H86 126.5
C85 C86 C87 107.1(9)
C87 C86 Fe5 69.2(5)
C87 C86 H86 126.5
Fe5 C87 H87 125.9
C86 C87 Fe5 70.3(5)
C86 C87 H87 125.5
C88 C87 Fe5 69.8(5)
C88 C87 C86 109.0(8)
C88 C87 H87 125.5
Fe5 C88 H88 125.7
C87 C88 Fe5 70.0(6)
C87 C88 H88 126.2
C87 C88 C89 107.7(9)
C89 C88 Fe5 69.8(5)
C89 C88 H88 126.2
Fe5 C89 H89 125.0
C85 C89 Fe5 70.8(5)
C85 C89 H89 126.0
C88 C89 Fe5 69.9(5)
C88 C89 C85 108.1(9)
C88 C89 H89 126.0
C33 C90 Fe6 117.4(5)
C91 C90 Fe6 69.5(4)
C91 C90 C33 128.3(7)
C94 C90 Fe6 70.2(5)
C94 C90 C33 123.3(7)
C94 C90 C91 107.5(7)
Fe6 C91 H91 125.5
C90 C91 Fe6 68.7(4)
C90 C91 H91 125.9
C92 C91 Fe6 71.4(5)
C92 C91 C90 108.2(7)
C92 C91 H91 125.9
Fe6 C92 H92 127.2
C91 C92 Fe6 68.4(5)
C91 C92 H92 126.2
C91 C92 C93 107.5(8)
C93 C92 Fe6 69.7(5)
C93 C92 H92 126.2
Fe6 C93 H93 127.5
C92 C93 Fe6 69.6(5)
C92 C93 H93 125.9
C94 C93 Fe6 68.5(5)
C94 C93 C92 108.1(8)
C94 C93 H93 125.9
Fe6 C94 H94 125.6
C90 C94 Fe6 69.0(5)
C90 C94 H94 125.7
C93 C94 Fe6 71.3(5)
C93 C94 C90 108.6(8)
C93 C94 H94 125.7
Fe6 C95 H95 126.1
C96 C95 Fe6 69.5(5)
C96 C95 H95 126.1
C96 C95 C99 107.7(9)
C99 C95 Fe6 69.9(5)
C99 C95 H95 126.1
Fe6 C96 H96 126.1
C95 C96 Fe6 70.4(5)
C95 C96 H96 125.8
C95 C96 C97 108.3(8)
C97 C96 Fe6 69.3(5)
C97 C96 H96 125.8
Fe6 C97 H97 125.4
C96 C97 Fe6 69.7(5)
C96 C97 H97 126.1
C98 C97 Fe6 70.5(5)
C98 C97 C96 107.9(8)
C98 C97 H97 126.1
Fe6 C98 H98 126.5
C97 C98 Fe6 69.0(5)
C97 C98 H98 126.4
C97 C98 C99 107.2(8)
C99 C98 Fe6 69.7(5)
C99 C98 H98 126.4
Fe6 C99 H99 126.4
C95 C99 Fe6 69.8(5)
C95 C99 C98 108.9(9)
C95 C99 H99 125.6
C98 C99 Fe6 69.9(5)
C98 C99 H99 125.6
Cl1 C101 H101 108.3
Cl1 C101 Cl3 109.5(5)
Cl2 C101 H101 108.3
Cl2 C101 Cl1 110.6(5)
Cl2 C101 Cl3 111.8(5)
Cl3 C101 H101 108.3
Cl4 C102 Cl5 112.9(9)
Cl4 C102 Cl6 110.9(9)
Cl5 C102 Cl6 121.9(10)
O101 C112 C111 153(2)
C113 O101 C112 118.2(19)
O101 C113 C114 144(3)
O102 C116 C115 119.8(14)
C117 O102 C116 120.5(12)
O102 C117 C118 111.3(13)
Cl7 C119 Cl9 115.4(16)
Cl8 C119 Cl7 127.7(18)
Cl8 C119 Cl9 116.7(17)
Cl10 C120 Cl11 124.7(17)
Cl10 C120 Cl12 111.9(15)
Cl11 C120 Cl12 115.5(17)
O103 C122 C121 97(2)
C123 O103 C122 108(2)
O103 C123 C124 105(2)

loop_
_geom_bond_atom_site_label_1
_geom_bond_atom_site_label_2
_geom_bond_distance
Ga1 O1 1.957(5)
Ga1 O2 1.985(5)
Ga1 O5 1.970(5)
Ga1 O6 1.974(5)
Ga1 O9 1.965(5)
Ga1 O10 1.969(5)
Ga2 O3 1.969(5)
Ga2 O4 1.967(5)
Ga2 O7 1.968(5)
Ga2 O8 1.948(5)
Ga2 O11 1.958(5)
Ga2 O12 1.958(5)
Fe1 C40 2.020(8)
Fe1 C41 2.027(8)
Fe1 C42 2.041(9)
Fe1 C43 2.039(9)
Fe1 C44 2.031(8)
Fe1 C45 2.005(9)
Fe1 C46 2.034(8)
Fe1 C47 2.010(9)
Fe1 C48 2.020(9)
Fe1 C49 2.030(9)
Fe2 C50 2.032(9)
Fe2 C51 2.016(9)
Fe2 C52 2.036(10)
Fe2 C53 2.086(10)
Fe2 C54 2.047(10)
Fe2 C55 2.012(14)
Fe2 C56 1.988(13)
Fe2 C57 2.019(12)
Fe2 C58 2.035(13)
Fe2 C59 2.018(13)
Fe3 C60 2.006(7)
Fe3 C61 2.033(7)
Fe3 C62 2.043(7)
Fe3 C63 2.074(8)
Fe3 C64 2.043(7)
Fe3 C65 2.022(8)
Fe3 C66 2.029(8)
Fe3 C67 2.028(8)
Fe3 C68 2.042(8)
Fe3 C69 2.036(8)
Fe4 C70 2.021(9)
Fe4 C71 2.013(9)
Fe4 C72 2.030(9)
Fe4 C73 2.037(9)
Fe4 C74 2.034(9)
Fe4 C75 2.020(10)
Fe4 C76 2.046(10)
Fe4 C77 2.015(11)
Fe4 C78 2.069(11)
Fe4 C79 2.035(11)
Fe5 C80 2.018(8)
Fe5 C81 2.028(8)
Fe5 C82 2.063(8)
Fe5 C83 2.051(8)
Fe5 C84 2.026(8)
Fe5 C85 2.063(8)
Fe5 C86 2.053(9)
Fe5 C87 2.039(9)
Fe5 C88 2.037(9)
Fe5 C89 2.037(9)
Fe6 C90 2.011(8)
Fe6 C91 2.023(8)
Fe6 C92 2.063(9)
Fe6 C93 2.064(9)
Fe6 C94 2.027(8)
Fe6 C95 2.034(9)
Fe6 C96 2.023(9)
Fe6 C97 2.018(9)
Fe6 C98 2.038(9)
Fe6 C99 2.035(9)
O1 C1 1.270(8)
O2 C3 1.279(8)
O3 C9 1.282(9)
O4 C11 1.269(9)
O5 C12 1.267(8)
O6 C14 1.265(8)
O7 C20 1.278(9)
O8 C22 1.266(9)
O9 C23 1.271(8)
O10 C25 1.268(8)
O11 C31 1.286(9)
O12 C33 1.265(9)
N1 C7 1.328(10)
N1 C8 1.338(10)
N2 C18 1.327(11)
N2 C19 1.354(11)
N3 C29 1.342(10)
N3 C30 1.327(9)
C1 C2 1.410(10)
C1 C40 1.453(11)
C2 H2 0.9500
C2 C3 1.414(11)
C3 C4 1.469(11)
C4 C5 1.403(10)
C4 C8 1.395(11)
C5 H5 0.9500
C5 C6 1.368(10)
C6 C7 1.381(11)
C6 C9 1.493(11)
C7 H7 0.9500
C8 H8 0.9500
C9 C10 1.363(11)
C10 H10 0.9500
C10 C11 1.441(11)
C11 C50 1.451(11)
C12 C13 1.402(10)
C12 C60 1.483(10)
C13 H13 0.9500
C13 C14 1.390(10)
C14 C15 1.495(11)
C15 C16 1.379(10)
C15 C19 1.368(11)
C16 H16 0.9500
C16 C17 1.383(10)
C17 C18 1.378(11)
C17 C20 1.497(11)
C18 H18 0.9500
C19 H19 0.9500
C20 C21 1.394(10)
C21 H21 0.9500
C21 C22 1.405(11)
C22 C70 1.483(11)
C23 C24 1.387(10)
C23 C80 1.473(10)
C24 H24 0.9500
C24 C25 1.403(10)
C25 C26 1.481(10)
C26 C27 1.381(10)
C26 C30 1.399(10)
C27 H27 0.9500
C27 C28 1.378(10)
C28 C29 1.402(10)
C28 C31 1.490(10)
C29 H29 0.9500
C30 H30 0.9500
C31 C32 1.372(10)
C32 H32 0.9500
C32 C33 1.416(10)
C33 C90 1.474(10)
C40 C41 1.416(10)
C40 C44 1.418(11)
C41 H41 0.9500
C41 C42 1.421(11)
C42 H42 0.9500
C42 C43 1.412(11)
C43 H43 0.9500
C43 C44 1.405(11)
C44 H44 0.9500
C45 H45 0.9500
C45 C46 1.409(12)
C45 C49 1.385(12)
C46 H46 0.9500
C46 C47 1.384(12)
C47 H47 0.9500
C47 C48 1.394(12)
C48 H48 0.9500
C48 C49 1.410(13)
C49 H49 0.9500
C50 C51 1.435(12)
C50 C54 1.450(12)
C51 H51 0.9500
C51 C52 1.407(13)
C52 H52 0.9500
C52 C53 1.439(15)
C53 H53 0.9500
C53 C54 1.414(12)
C54 H54 0.9500
C55 H55 0.9500
C55 C56 1.42(2)
C55 C59 1.45(2)
C56 H56 0.9500
C56 C57 1.265(17)
C57 H57 0.9500
C57 C58 1.265(15)
C58 H58 0.9500
C58 C59 1.370(18)
C59 H59 0.9500
C60 C61 1.427(10)
C60 C64 1.418(10)
C61 H61 0.9500
C61 C62 1.414(10)
C62 H62 0.9500
C62 C63 1.404(10)
C63 H63 0.9500
C63 C64 1.398(10)
C64 H64 0.9500
C65 H65 0.9500
C65 C66 1.423(10)
C65 C69 1.400(11)
C66 H66 0.9500
C66 C67 1.409(11)
C67 H67 0.9500
C67 C68 1.393(11)
C68 H68 0.9500
C68 C69 1.428(11)
C69 H69 0.9500
C70 C71 1.401(11)
C70 C74 1.434(11)
C71 H71 0.9500
C71 C72 1.404(11)
C72 H72 0.9500
C72 C73 1.386(11)
C73 H73 0.9500
C73 C74 1.441(11)
C74 H74 0.9500
C75 H75 0.9500
C75 C76 1.408(13)
C75 C79 1.406(15)
C76 H76 0.9500
C76 C77 1.360(13)
C77 H77 0.9500
C77 C78 1.426(14)
C78 H78 0.9500
C78 C79 1.423(14)
C79 H79 0.9500
C80 C81 1.429(10)
C80 C84 1.430(10)
C81 H81 0.9500
C81 C82 1.406(10)
C82 H82 0.9500
C82 C83 1.413(11)
C83 H83 0.9500
C83 C84 1.405(10)
C84 H84 0.9500
C85 H85 0.9500
C85 C86 1.408(11)
C85 C89 1.419(12)
C86 H86 0.9500
C86 C87 1.415(12)
C87 H87 0.9500
C87 C88 1.400(13)
C88 H88 0.9500
C88 C89 1.405(11)
C89 H89 0.9500
C90 C91 1.439(10)
C90 C94 1.407(10)
C91 H91 0.9500
C91 C92 1.402(11)
C92 H92 0.9500
C92 C93 1.437(11)
C93 H93 0.9500
C93 C94 1.405(11)
C94 H94 0.9500
C95 H95 0.9500
C95 C96 1.393(11)
C95 C99 1.402(12)
C96 H96 0.9500
C96 C97 1.417(11)
C97 H97 0.9500
C97 C98 1.405(12)
C98 H98 0.9500
C98 C99 1.409(12)
C99 H99 0.9500
C101 H101 1.0000
C101 Cl1 1.740(9)
C101 Cl2 1.724(10)
C101 Cl3 1.788(9)
C102 Cl4 1.703(14)
C102 Cl5 1.713(14)
C102 Cl6 1.818(14)
C111 C112 1.442(17)
C112 O101 1.386(16)
O101 C113 1.354(16)
C113 C114 1.414(17)
C115 C116 1.574(15)
C116 O102 1.428(13)
O102 C117 1.385(13)
C117 C118 1.500(16)
C119 Cl7 1.732(16)
C119 Cl8 1.726(16)
C119 Cl9 1.816(16)
C120 Cl10 1.737(16)
C120 Cl11 1.739(16)
C120 Cl12 1.815(16)
C121 C122 1.50(2)
C122 O103 1.445(19)
O103 C123 1.421(19)
C123 C124 1.452(19)

loop_
_geom_torsion_atom_site_label_1
_geom_torsion_atom_site_label_2
_geom_torsion_atom_site_label_3
_geom_torsion_atom_site_label_4
_geom_torsion
Ga1 O1 C1 C2 17.9(10)
Ga1 O1 C1 C40 -160.8(5)
Ga1 O2 C3 C2 -26.0(10)
Ga1 O2 C3 C4 152.9(5)
Ga1 O5 C12 C13 14.7(10)
Ga1 O5 C12 C60 -165.6(4)
Ga1 O6 C14 C13 -18.9(10)
Ga1 O6 C14 C15 160.2(5)
Ga1 O9 C23 C24 19.2(10)
Ga1 O9 C23 C80 -159.3(5)
Ga1 O10 C25 C24 -15.0(11)
Ga1 O10 C25 C26 161.1(5)
Ga2 O3 C9 C6 159.5(5)
Ga2 O3 C9 C10 -19.1(11)
Ga2 O4 C11 C10 9.8(11)
Ga2 O4 C11 C50 -170.6(5)
Ga2 O7 C20 C17 163.1(5)
Ga2 O7 C20 C21 -14.8(12)
Ga2 O8 C22 C21 3.2(13)
Ga2 O8 C22 C70 -174.8(5)
Ga2 O11 C31 C28 151.8(5)
Ga2 O11 C31 C32 -26.7(9)
Ga2 O12 C33 C32 19.9(10)
Ga2 O12 C33 C90 -158.4(5)
Fe1 C40 C41 C42 -59.6(6)
Fe1 C40 C44 C43 59.2(6)
Fe1 C41 C42 C43 -59.0(7)
Fe1 C42 C43 C44 -59.1(7)
Fe1 C43 C44 C40 -58.6(6)
Fe1 C45 C46 C47 58.4(7)
Fe1 C45 C49 C48 -59.5(7)
Fe1 C46 C47 C48 60.6(7)
Fe1 C47 C48 C49 59.0(7)
Fe1 C48 C49 C45 59.3(6)
Fe2 C50 C51 C52 -60.6(7)
Fe2 C50 C54 C53 60.0(7)
Fe2 C51 C52 C53 -59.6(8)
Fe2 C52 C53 C54 -58.1(7)
Fe2 C53 C54 C50 -58.3(6)
Fe2 C55 C56 C57 62.2(12)
Fe2 C55 C59 C58 -61.3(10)
Fe2 C56 C57 C58 60.1(12)
Fe2 C57 C58 C59 59.3(10)
Fe2 C58 C59 C55 59.8(10)
Fe3 C60 C61 C62 -60.4(5)
Fe3 C60 C64 C63 60.2(5)
Fe3 C61 C62 C63 -59.8(5)
Fe3 C62 C63 C64 -58.3(5)
Fe3 C63 C64 C60 -58.2(5)
Fe3 C65 C66 C67 59.6(5)
Fe3 C65 C69 C68 -59.4(5)
Fe3 C66 C67 C68 59.8(6)
Fe3 C67 C68 C69 58.9(5)
Fe3 C68 C69 C65 59.1(5)
Fe4 C70 C71 C72 -60.4(7)
Fe4 C70 C74 C73 60.1(6)
Fe4 C71 C72 C73 -59.2(7)
Fe4 C72 C73 C74 -58.3(7)
Fe4 C73 C74 C70 -59.8(6)
Fe4 C75 C76 C77 58.0(8)
Fe4 C75 C79 C78 -60.6(8)
Fe4 C76 C77 C78 61.7(8)
Fe4 C77 C78 C79 58.2(8)
Fe4 C78 C79 C75 59.4(9)
Fe5 C80 C81 C82 -60.5(6)
Fe5 C80 C84 C83 60.5(6)
Fe5 C81 C82 C83 -58.6(6)
Fe5 C82 C83 C84 -58.2(6)
Fe5 C83 C84 C80 -59.3(5)
Fe5 C85 C86 C87 59.8(6)
Fe5 C85 C89 C88 -60.2(6)
Fe5 C86 C87 C88 59.3(7)
Fe5 C87 C88 C89 59.9(6)
Fe5 C88 C89 C85 60.7(6)
Fe6 C90 C91 C92 -60.8(6)
Fe6 C90 C94 C93 60.6(6)
Fe6 C91 C92 C93 -58.9(6)
Fe6 C92 C93 C94 -57.8(6)
Fe6 C93 C94 C90 -59.1(6)
Fe6 C95 C96 C97 59.1(6)
Fe6 C95 C99 C98 -59.1(6)
Fe6 C96 C97 C98 60.4(6)
Fe6 C97 C98 C99 59.4(6)
Fe6 C98 C99 C95 59.1(6)
O1 Ga1 O2 C3 31.6(6)
O1 Ga1 O5 C12 147.2(5)
O1 Ga1 O9 C23 -119.7(6)
O1 Ga1 O10 C25 111.0(6)
O1 C1 C2 C3 1.0(12)
O1 C1 C40 Fe1 91.7(8)
O1 C1 C40 C41 178.0(7)
O1 C1 C40 C44 7.9(11)
O2 Ga1 O1 C1 -28.6(6)
O2 Ga1 O5 C12 59.1(6)
O2 Ga1 O6 C14 -71.2(6)
O2 Ga1 O10 C25 -161.2(6)
O2 C3 C4 C5 -40.0(10)
O2 C3 C4 C8 139.1(9)
O3 Ga2 O4 C11 -18.1(6)
O3 Ga2 O7 C20 -167.9(7)
O3 Ga2 O11 C31 -61.5(5)
O3 Ga2 O12 C33 54.5(6)
O3 C9 C10 C11 3.2(13)
O4 Ga2 O3 C9 22.1(6)
O4 Ga2 O7 C20 102.6(6)
O4 Ga2 O8 C22 -103.7(7)
O4 Ga2 O12 C33 144.3(6)
O4 C11 C50 Fe2 89.5(9)
O4 C11 C50 C51 175.4(8)
O4 C11 C50 C54 5.1(12)
O5 Ga1 O1 C1 -126.8(6)
O5 Ga1 O2 C3 120.1(6)
O5 Ga1 O6 C14 27.1(6)
O5 Ga1 O9 C23 151.4(6)
O5 C12 C13 C14 4.9(11)
O5 C12 C60 Fe3 85.3(7)
O5 C12 C60 C61 169.7(7)
O5 C12 C60 C64 1.3(10)
O6 Ga1 O2 C3 -152.4(6)
O6 Ga1 O5 C12 -25.2(5)
O6 Ga1 O9 C23 63.6(6)
O6 Ga1 O10 C25 -76.4(6)
O6 C14 C15 C16 -35.3(10)
O6 C14 C15 C19 144.3(8)
O7 Ga2 O3 C9 -73.8(6)
O7 Ga2 O4 C11 66.4(6)
O7 Ga2 O8 C22 -7.8(7)
O7 Ga2 O11 C31 -146.1(5)
O7 C20 C21 C22 6.1(14)
O8 Ga2 O4 C11 155.7(6)
O8 Ga2 O7 C20 13.5(6)
O8 Ga2 O11 C31 124.6(5)
O8 Ga2 O12 C33 -126.6(6)
O8 C22 C70 Fe4 -82.8(9)
O8 C22 C70 C71 1.9(13)
O8 C22 C70 C74 -170.9(9)
O9 Ga1 O1 C1 145.9(6)
O9 Ga1 O5 C12 -122.8(5)
O9 Ga1 O6 C14 114.2(6)
O9 Ga1 O10 C25 21.2(6)
O9 C23 C24 C25 -3.2(12)
O9 C23 C80 Fe5 83.9(7)
O9 C23 C80 C81 166.0(7)
O9 C23 C80 C84 3.1(11)
O10 Ga1 O1 C1 57.2(6)
O10 Ga1 O2 C3 -64.5(6)
O10 Ga1 O6 C14 -157.5(6)
O10 Ga1 O9 C23 -23.8(6)
O10 C25 C26 C27 -40.8(10)
O10 C25 C26 C30 138.7(8)
O11 Ga2 O3 C9 -162.7(6)
O11 Ga2 O7 C20 -80.9(6)
O11 Ga2 O8 C22 80.7(7)
O11 Ga2 O12 C33 -32.2(6)
O11 C31 C32 C33 2.1(12)
O12 Ga2 O3 C9 109.1(6)
O12 Ga2 O4 C11 -114.1(6)
O12 Ga2 O8 C22 169.3(7)
O12 Ga2 O11 C31 34.5(5)
O12 C33 C90 Fe6 97.9(7)
O12 C33 C90 C91 -177.4(7)
O12 C33 C90 C94 14.5(11)
C1 C2 C3 O2 4.1(12)
C1 C2 C3 C4 -174.8(7)
C1 C40 C41 Fe1 -111.3(8)
C1 C40 C41 C42 -170.9(8)
C1 C40 C44 Fe1 112.0(7)
C1 C40 C44 C43 171.2(8)
C2 C1 C40 Fe1 -87.1(8)
C2 C1 C40 C41 -0.8(13)
C2 C1 C40 C44 -170.9(7)
C2 C3 C4 C5 139.0(8)
C2 C3 C4 C8 -41.9(12)
C3 C4 C5 C6 -178.9(8)
C3 C4 C8 N1 179.5(9)
C4 C5 C6 C7 -1.6(13)
C4 C5 C6 C9 179.9(7)
C5 C4 C8 N1 -1.4(15)
C5 C6 C7 N1 0.8(15)
C5 C6 C9 O3 -40.9(11)
C5 C6 C9 C10 137.9(8)
C6 C9 C10 C11 -175.4(7)
C7 N1 C8 C4 0.6(17)
C7 C6 C9 O3 140.8(9)
C7 C6 C9 C10 -40.5(13)
C8 N1 C7 C6 -0.2(17)
C8 C4 C5 C6 1.9(12)
C9 C6 C7 N1 179.2(9)
C9 C10 C11 O4 2.1(13)
C9 C10 C11 C50 -177.5(8)
C10 C11 C50 Fe2 -91.0(9)
C10 C11 C50 C51 -5.0(14)
C10 C11 C50 C54 -175.3(8)
C11 C50 C51 Fe2 -112.0(9)
C11 C50 C51 C52 -172.6(9)
C11 C50 C54 Fe2 113.3(8)
C11 C50 C54 C53 173.3(8)
C12 C13 C14 O6 -2.6(12)
C12 C13 C14 C15 178.4(7)
C12 C60 C61 Fe3 -108.9(7)
C12 C60 C61 C62 -169.3(7)
C12 C60 C64 Fe3 109.6(7)
C12 C60 C64 C63 169.8(6)
C13 C12 C60 Fe3 -95.0(7)
C13 C12 C60 C61 -10.6(11)
C13 C12 C60 C64 -179.0(7)
C13 C14 C15 C16 143.8(7)
C13 C14 C15 C19 -36.6(11)
C14 C15 C16 C17 180.0(7)
C14 C15 C19 N2 178.7(9)
C15 C16 C17 C18 2.3(12)
C15 C16 C17 C20 -179.7(7)
C16 C15 C19 N2 -1.7(14)
C16 C17 C18 N2 -4.1(15)
C16 C17 C20 O7 -32.3(11)
C16 C17 C20 C21 145.8(8)
C17 C20 C21 C22 -171.8(8)
C18 N2 C19 C15 0.1(15)
C18 C17 C20 O7 145.6(9)
C18 C17 C20 C21 -36.4(13)
C19 N2 C18 C17 2.9(16)
C19 C15 C16 C17 0.4(12)
C20 C17 C18 N2 178.0(9)
C20 C21 C22 O8 0.0(15)
C20 C21 C22 C70 178.0(8)
C21 C22 C70 Fe4 99.0(9)
C21 C22 C70 C71 -176.2(9)
C21 C22 C70 C74 10.9(15)
C22 C70 C71 Fe4 -115.3(9)
C22 C70 C71 C72 -175.7(8)
C22 C70 C74 Fe4 115.2(10)
C22 C70 C74 C73 175.4(9)
C23 C24 C25 O10 1.3(13)
C23 C24 C25 C26 -174.8(7)
C23 C80 C81 Fe5 -105.4(8)
C23 C80 C81 C82 -165.9(7)
C23 C80 C84 Fe5 105.9(7)
C23 C80 C84 C83 166.4(7)
C24 C23 C80 Fe5 -94.7(7)
C24 C23 C80 C81 -12.6(12)
C24 C23 C80 C84 -175.5(7)
C24 C25 C26 C27 135.7(7)
C24 C25 C26 C30 -44.8(11)
C25 C26 C27 C28 178.4(7)
C25 C26 C30 N3 -176.6(8)
C26 C27 C28 C29 -0.4(11)
C26 C27 C28 C31 179.6(7)
C27 C26 C30 N3 2.9(12)
C27 C28 C29 N3 0.3(12)
C27 C28 C31 O11 -40.0(9)
C27 C28 C31 C32 138.6(8)
C28 C31 C32 C33 -176.3(7)
C29 N3 C30 C26 -3.0(13)
C29 C28 C31 O11 140.0(8)
C29 C28 C31 C32 -41.4(11)
C30 N3 C29 C28 1.3(13)
C30 C26 C27 C28 -1.1(11)
C31 C28 C29 N3 -179.7(8)
C31 C32 C33 O12 2.0(12)
C31 C32 C33 C90 -179.7(7)
C32 C33 C90 Fe6 -80.5(8)
C32 C33 C90 C91 4.2(12)
C32 C33 C90 C94 -163.8(7)
C33 C90 C91 Fe6 -109.3(8)
C33 C90 C91 C92 -170.1(8)
C33 C90 C94 Fe6 110.4(7)
C33 C90 C94 C93 171.0(7)
C40 Fe1 C41 C42 119.2(7)
C40 Fe1 C42 C41 -37.9(5)
C40 Fe1 C42 C43 81.7(6)
C40 Fe1 C43 C42 -81.9(6)
C40 Fe1 C43 C44 37.5(5)
C40 Fe1 C44 C43 -120.0(7)
C40 Fe1 C45 C46 127.6(6)
C40 Fe1 C45 C49 -112.7(6)
C40 Fe1 C46 C45 -73.0(6)
C40 Fe1 C46 C47 167.5(5)
C40 Fe1 C47 C46 -42.0(19)
C40 Fe1 C47 C48 -160.4(14)
C40 Fe1 C48 C47 169.2(8)
C40 Fe1 C48 C49 48.8(12)
C40 Fe1 C49 C45 85.2(6)
C40 Fe1 C49 C48 -157.1(6)
C40 C1 C2 C3 179.6(7)
C40 C41 C42 Fe1 59.1(6)
C40 C41 C42 C43 0.1(10)
C41 Fe1 C40 C1 124.0(9)
C41 Fe1 C40 C44 -118.4(7)
C41 Fe1 C42 C43 119.5(8)
C41 Fe1 C43 C42 -37.7(5)
C41 Fe1 C43 C44 81.7(6)
C41 Fe1 C44 C40 38.3(5)
C41 Fe1 C44 C43 -81.7(6)
C41 Fe1 C45 C46 84.3(6)
C41 Fe1 C45 C49 -156.0(6)
C41 Fe1 C46 C45 -115.5(6)
C41 Fe1 C46 C47 125.0(6)
C41 Fe1 C47 C46 -75.8(7)
C41 Fe1 C47 C48 165.9(6)
C41 Fe1 C48 C47 -45.4(18)
C41 Fe1 C48 C49 -165.7(12)
C41 Fe1 C49 C45 53.3(11)
C41 Fe1 C49 C48 171.0(8)
C41 C40 C44 Fe1 -59.9(6)
C41 C40 C44 C43 -0.7(10)
C41 C42 C43 Fe1 58.6(6)
C41 C42 C43 C44 -0.5(11)
C42 Fe1 C40 C1 161.8(7)
C42 Fe1 C40 C41 37.8(5)
C42 Fe1 C40 C44 -80.6(5)
C42 Fe1 C41 C40 -119.2(7)
C42 Fe1 C43 C44 119.4(8)
C42 Fe1 C44 C40 82.4(5)
C42 Fe1 C44 C43 -37.6(6)
C42 Fe1 C45 C46 48.0(11)
C42 Fe1 C45 C49 167.7(9)
C42 Fe1 C46 C45 -159.4(5)
C42 Fe1 C46 C47 81.1(7)
C42 Fe1 C47 C46 -117.1(6)
C42 Fe1 C47 C48 124.6(7)
C42 Fe1 C48 C47 -75.0(8)
C42 Fe1 C48 C49 164.7(5)
C42 Fe1 C49 C45 -163.3(11)
C42 Fe1 C49 C48 -45.5(15)
C42 C43 C44 Fe1 59.4(7)
C42 C43 C44 C40 0.8(11)
C43 Fe1 C40 C1 -154.6(7)
C43 Fe1 C40 C41 81.4(5)
C43 Fe1 C40 C44 -37.0(5)
C43 Fe1 C41 C40 -81.8(5)
C43 Fe1 C41 C42 37.4(5)
C43 Fe1 C42 C41 -119.5(8)
C43 Fe1 C44 C40 120.0(7)
C43 Fe1 C45 C46 -154.2(12)
C43 Fe1 C45 C49 -34.5(15)
C43 Fe1 C46 C45 162.8(8)
C43 Fe1 C46 C47 43.3(11)
C43 Fe1 C47 C46 -159.9(6)
C43 Fe1 C47 C48 81.8(8)
C43 Fe1 C48 C47 -115.2(7)
C43 Fe1 C48 C49 124.5(6)
C43 Fe1 C49 C45 168.1(5)
C43 Fe1 C49 C48 -74.1(7)
C44 Fe1 C40 C1 -117.6(8)
C44 Fe1 C40 C41 118.4(7)
C44 Fe1 C41 C40 -38.3(5)
C44 Fe1 C41 C42 80.9(5)
C44 Fe1 C42 C41 -82.1(5)
C44 Fe1 C42 C43 37.5(5)
C44 Fe1 C43 C42 -119.4(8)
C44 Fe1 C45 C46 169.7(5)
C44 Fe1 C45 C49 -70.6(7)
C44 Fe1 C46 C45 -34.3(16)
C44 Fe1 C46 C47 -153.8(12)
C44 Fe1 C47 C46 165.9(7)
C44 Fe1 C47 C48 47.6(12)
C44 Fe1 C48 C47 -157.3(6)
C44 Fe1 C48 C49 82.4(7)
C44 Fe1 C49 C45 127.8(6)
C44 Fe1 C49 C48 -114.4(6)
C44 C40 C41 Fe1 60.0(6)
C44 C40 C41 C42 0.4(9)
C45 Fe1 C40 C1 7.1(7)
C45 Fe1 C40 C41 -116.9(5)
C45 Fe1 C40 C44 124.7(5)
C45 Fe1 C41 C40 82.3(6)
C45 Fe1 C41 C42 -158.5(5)
C45 Fe1 C42 C41 50.4(11)
C45 Fe1 C42 C43 170.0(8)
C45 Fe1 C43 C42 -166.3(11)
C45 Fe1 C43 C44 -47.0(15)
C45 Fe1 C44 C40 -75.7(6)
C45 Fe1 C44 C43 164.2(6)
C45 Fe1 C46 C47 -119.5(8)
C45 Fe1 C47 C46 37.8(6)
C45 Fe1 C47 C48 -80.5(7)
C45 Fe1 C48 C47 82.2(7)
C45 Fe1 C48 C49 -38.1(6)
C45 Fe1 C49 C48 117.8(8)
C45 C46 C47 Fe1 -58.0(6)
C45 C46 C47 C48 2.6(11)
C46 Fe1 C40 C1 48.4(8)
C46 Fe1 C40 C41 -75.6(6)
C46 Fe1 C40 C44 165.9(5)
C46 Fe1 C41 C40 126.0(5)
C46 Fe1 C41 C42 -114.8(6)
C46 Fe1 C42 C41 85.0(6)
C46 Fe1 C42 C43 -155.5(6)
C46 Fe1 C43 C42 54.0(11)
C46 Fe1 C43 C44 173.4(7)
C46 Fe1 C44 C40 -48.5(15)
C46 Fe1 C44 C43 -168.5(13)
C46 Fe1 C45 C49 119.7(8)
C46 Fe1 C47 C48 -118.3(10)
C46 Fe1 C48 C47 37.8(6)
C46 Fe1 C48 C49 -82.5(6)
C46 Fe1 C49 C45 -37.7(6)
C46 Fe1 C49 C48 80.1(6)
C46 C45 C49 Fe1 60.4(6)
C46 C45 C49 C48 0.9(10)
C46 C47 C48 Fe1 -61.1(7)
C46 C47 C48 C49 -2.0(11)
C47 Fe1 C40 C1 81.6(17)
C47 Fe1 C40 C41 -42.4(18)
C47 Fe1 C40 C44 -160.8(15)
C47 Fe1 C41 C40 167.6(6)
C47 Fe1 C41 C42 -73.2(7)
C47 Fe1 C42 C41 126.9(6)
C47 Fe1 C42 C43 -113.6(6)
C47 Fe1 C43 C42 84.2(7)
C47 Fe1 C43 C44 -156.4(5)
C47 Fe1 C44 C40 169.6(8)
C47 Fe1 C44 C43 49.5(10)
C47 Fe1 C45 C46 -37.1(5)
C47 Fe1 C45 C49 82.6(6)
C47 Fe1 C46 C45 119.5(8)
C47 Fe1 C48 C49 -120.3(9)
C47 Fe1 C49 C45 -80.8(6)
C47 Fe1 C49 C48 37.0(6)
C47 C48 C49 Fe1 -58.7(7)
C47 C48 C49 C45 0.7(11)
C48 Fe1 C40 C1 -69.6(12)
C48 Fe1 C40 C41 166.4(9)
C48 Fe1 C40 C44 47.9(11)
C48 Fe1 C41 C40 -156.9(13)
C48 Fe1 C41 C42 -37.7(16)
C48 Fe1 C42 C41 168.1(5)
C48 Fe1 C42 C43 -72.3(7)
C48 Fe1 C43 C42 126.3(6)
C48 Fe1 C43 C44 -114.3(6)
C48 Fe1 C44 C40 -157.5(5)
C48 Fe1 C44 C43 82.5(7)
C48 Fe1 C45 C46 -81.0(6)
C48 Fe1 C45 C49 38.7(5)
C48 Fe1 C46 C45 81.2(6)
C48 Fe1 C46 C47 -38.3(6)
C48 Fe1 C47 C46 118.3(10)
C48 Fe1 C49 C45 -117.8(8)
C49 Fe1 C40 C1 -35.6(8)
C49 Fe1 C40 C41 -159.6(5)
C49 Fe1 C40 C44 82.0(6)
C49 Fe1 C41 C40 45.0(10)
C49 Fe1 C41 C42 164.2(8)
C49 Fe1 C42 C41 -156.8(12)
C49 Fe1 C42 C43 -37.3(15)
C49 Fe1 C43 C42 167.2(6)
C49 Fe1 C43 C44 -73.4(7)
C49 Fe1 C44 C40 -115.1(5)
C49 Fe1 C44 C43 124.9(6)
C49 Fe1 C45 C46 -119.7(8)
C49 Fe1 C46 C45 37.1(5)
C49 Fe1 C46 C47 -82.4(6)
C49 Fe1 C47 C46 81.1(6)
C49 Fe1 C47 C48 -37.2(7)
C49 Fe1 C48 C47 120.3(9)
C49 C45 C46 Fe1 -60.5(6)
C49 C45 C46 C47 -2.2(11)
C50 Fe2 C51 C52 118.2(10)
C50 Fe2 C52 C51 -38.9(6)
C50 Fe2 C52 C53 82.5(7)
C50 Fe2 C53 C52 -81.0(7)
C50 Fe2 C53 C54 37.7(6)
C50 Fe2 C54 C53 -120.5(9)
C50 Fe2 C55 C56 152.6(9)
C50 Fe2 C55 C59 -95.4(9)
C50 Fe2 C56 C55 -53.3(16)
C50 Fe2 C56 C57 -173.0(8)
C50 Fe2 C58 C57 -175.6(8)
C50 Fe2 C58 C59 64.3(12)
C50 Fe2 C59 C55 104.4(10)
C50 Fe2 C59 C58 -138.6(8)
C50 C51 C52 Fe2 60.3(7)
C50 C51 C52 C53 0.6(12)
C51 Fe2 C50 C11 124.0(11)
C51 Fe2 C50 C54 -118.3(8)
C51 Fe2 C52 C53 121.3(10)
C51 Fe2 C53 C52 -36.5(6)
C51 Fe2 C53 C54 82.3(7)
C51 Fe2 C54 C50 38.6(5)
C51 Fe2 C54 C53 -82.0(7)
C51 Fe2 C55 C56 107.6(10)
C51 Fe2 C55 C59 -140.5(9)
C51 Fe2 C56 C55 -91.4(11)
C51 Fe2 C56 C57 148.9(10)
C51 Fe2 C57 C56 -53.5(15)
C51 Fe2 C57 C58 -176.7(9)
C51 Fe2 C59 C55 63.4(13)
C51 Fe2 C59 C58 -179.6(7)
C51 C50 C54 Fe2 -58.9(6)
C51 C50 C54 C53 1.1(10)
C51 C52 C53 Fe2 58.1(8)
C51 C52 C53 C54 0.1(13)
C52 Fe2 C50 C11 162.0(10)
C52 Fe2 C50 C51 38.1(7)
C52 Fe2 C50 C54 -80.2(7)
C52 Fe2 C51 C50 -118.2(10)
C52 Fe2 C53 C54 118.8(10)
C52 Fe2 C54 C50 82.3(6)
C52 Fe2 C54 C53 -38.3(6)
C52 Fe2 C55 C56 67.9(12)
C52 Fe2 C56 C55 -135.4(10)
C52 Fe2 C56 C57 104.9(11)
C52 Fe2 C57 C56 -90.9(12)
C52 Fe2 C57 C58 145.8(10)
C52 Fe2 C58 C57 -55.3(14)
C52 Fe2 C58 C59 -175.4(10)
C52 C53 C54 Fe2 57.6(8)
C52 C53 C54 C50 -0.7(12)
C53 Fe2 C50 C11 -154.0(9)
C53 Fe2 C50 C51 82.0(6)
C53 Fe2 C50 C54 -36.3(6)
C53 Fe2 C51 C50 -81.5(6)
C53 Fe2 C51 C52 36.7(7)
C53 Fe2 C52 C51 -121.3(10)
C53 Fe2 C54 C50 120.5(9)
C53 Fe2 C56 C55 -176.8(9)
C53 Fe2 C56 C57 63.5(13)
C53 Fe2 C57 C56 -134.8(11)
C53 Fe2 C57 C58 101.9(10)
C53 Fe2 C58 C57 -92.4(10)
C53 Fe2 C58 C59 147.5(9)
C53 Fe2 C59 C55 -171.2(9)
C53 Fe2 C59 C58 -54.2(12)
C54 Fe2 C50 C11 -117.7(10)
C54 Fe2 C50 C51 118.3(8)
C54 Fe2 C51 C50 -38.7(5)
C54 Fe2 C51 C52 79.5(8)
C54 Fe2 C52 C51 -83.9(7)
C54 Fe2 C52 C53 37.5(6)
C54 Fe2 C53 C52 -118.8(10)
C54 Fe2 C55 C56 -168.7(9)
C54 Fe2 C55 C59 -56.7(13)
C54 Fe2 C56 C55 146(3)
C54 Fe2 C56 C57 27(4)
C54 Fe2 C57 C56 -173.2(10)
C54 Fe2 C57 C58 63.5(12)
C54 Fe2 C58 C57 -135.6(9)
C54 Fe2 C58 C59 104.3(10)
C54 Fe2 C59 C55 149.9(10)
C54 Fe2 C59 C58 -93.1(9)
C54 C50 C51 Fe2 59.6(6)
C54 C50 C51 C52 -1.1(10)
C55 Fe2 C50 C11 31.6(11)
C55 Fe2 C50 C51 -92.4(9)
C55 Fe2 C50 C54 149.3(8)
C55 Fe2 C51 C50 106.1(9)
C55 Fe2 C51 C52 -135.7(10)
C55 Fe2 C52 C51 66.9(11)
C55 Fe2 C52 C53 -171.8(9)
C55 Fe2 C54 C50 -57.9(11)
C55 Fe2 C54 C53 -178.4(10)
C55 Fe2 C56 C57 -119.7(16)
C55 Fe2 C57 C56 39.1(12)
C55 Fe2 C57 C58 -84.2(11)
C55 Fe2 C58 C57 79.8(11)
C55 Fe2 C58 C59 -40.3(10)
C55 Fe2 C59 C58 117.0(13)
C55 C56 C57 Fe2 -60.4(11)
C55 C56 C57 C58 0(2)
C56 Fe2 C50 C11 67.9(14)
C56 Fe2 C50 C51 -56.1(12)
C56 Fe2 C50 C54 -174.4(11)
C56 Fe2 C51 C50 151.3(8)
C56 Fe2 C51 C52 -90.5(10)
C56 Fe2 C52 C51 107.9(9)
C56 Fe2 C52 C53 -130.8(8)
C56 Fe2 C53 C52 71.6(10)
C56 Fe2 C53 C54 -169.6(8)
C56 Fe2 C54 C50 165(3)
C56 Fe2 C54 C53 44(3)
C56 Fe2 C55 C59 111.9(13)
C56 Fe2 C57 C58 -123.3(16)
C56 Fe2 C58 C57 34.1(10)
C56 Fe2 C58 C59 -86.0(11)
C56 Fe2 C59 C55 -42.0(9)
C56 Fe2 C59 C58 75.1(9)
C56 C55 C59 Fe2 61.5(10)
C56 C55 C59 C58 0.1(16)
C56 C57 C58 Fe2 -58.8(12)
C56 C57 C58 C59 0.5(19)
C57 Fe2 C51 C50 -176.0(9)
C57 Fe2 C51 C52 -57.9(12)
C57 Fe2 C52 C51 147.6(7)
C57 Fe2 C52 C53 -91.1(8)
C57 Fe2 C53 C52 106.2(8)
C57 Fe2 C53 C54 -135.0(7)
C57 Fe2 C54 C50 -173.6(7)
C57 Fe2 C54 C53 65.9(9)
C57 Fe2 C55 C56 -34.6(9)
C57 Fe2 C55 C59 77.3(9)
C57 Fe2 C56 C55 119.7(16)
C57 Fe2 C58 C59 -120.1(14)
C57 Fe2 C59 C55 -82.3(10)
C57 Fe2 C59 C58 34.7(8)
C57 C58 C59 Fe2 -60.2(11)
C57 C58 C59 C55 -0.4(17)
C58 Fe2 C50 C11 -53.0(11)
C58 Fe2 C50 C51 -177.0(8)
C58 Fe2 C50 C54 64.7(9)
C58 Fe2 C52 C51 -179.9(7)
C58 Fe2 C52 C53 -58.6(11)
C58 Fe2 C53 C52 145.1(7)
C58 Fe2 C53 C54 -96.2(8)
C58 Fe2 C54 C50 -139.0(6)
C58 Fe2 C54 C53 100.5(8)
C58 Fe2 C55 C56 -74.2(9)
C58 Fe2 C55 C59 37.7(8)
C58 Fe2 C56 C55 86.0(11)
C58 Fe2 C56 C57 -33.7(10)
C58 Fe2 C57 C56 123.3(16)
C58 Fe2 C59 C55 -117.0(13)
C59 Fe2 C50 C11 -14.7(11)
C59 Fe2 C50 C51 -138.7(8)
C59 Fe2 C50 C54 103.0(8)
C59 Fe2 C51 C50 66.3(10)
C59 Fe2 C51 C52 -175.6(10)
C59 Fe2 C53 C54 -62.2(11)
C59 Fe2 C54 C50 -96.2(8)
C59 Fe2 C54 C53 143.3(8)
C59 Fe2 C55 C56 -111.9(13)
C59 Fe2 C56 C55 42.5(9)
C59 Fe2 C56 C57 -77.2(11)
C59 Fe2 C57 C56 85.7(12)
C59 Fe2 C57 C58 -37.6(10)
C59 Fe2 C58 C57 120.1(14)
C59 C55 C56 Fe2 -62.1(10)
C59 C55 C56 C57 0.1(18)
C60 Fe3 C61 C62 117.1(7)
C60 Fe3 C62 C61 -39.4(5)
C60 Fe3 C62 C63 81.5(5)
C60 Fe3 C63 C62 -81.7(5)
C60 Fe3 C63 C64 37.9(5)
C60 Fe3 C64 C63 -119.6(7)
C60 Fe3 C65 C66 126.3(5)
C60 Fe3 C65 C69 -114.4(5)
C60 Fe3 C66 C65 -71.4(6)
C60 Fe3 C66 C67 170.1(5)
C60 Fe3 C67 C66 -30.1(14)
C60 Fe3 C67 C68 -150.0(11)
C60 Fe3 C68 C67 162.0(7)
C60 Fe3 C68 C69 42.6(10)
C60 Fe3 C69 C65 81.1(5)
C60 Fe3 C69 C68 -159.9(5)
C60 C12 C13 C14 -174.8(6)
C60 C61 C62 Fe3 59.2(5)
C60 C61 C62 C63 -0.6(8)
C61 Fe3 C60 C12 122.1(8)
C61 Fe3 C60 C64 -118.6(6)
C61 Fe3 C62 C63 120.9(7)
C61 Fe3 C63 C62 -36.9(4)
C61 Fe3 C63 C64 82.7(5)
C61 Fe3 C64 C60 38.5(4)
C61 Fe3 C64 C63 -81.1(5)
C61 Fe3 C65 C66 83.9(5)
C61 Fe3 C65 C69 -156.8(5)
C61 Fe3 C66 C65 -113.3(5)
C61 Fe3 C66 C67 128.2(5)
C61 Fe3 C67 C66 -70.9(6)
C61 Fe3 C67 C68 169.1(5)
C61 Fe3 C68 C67 -35.6(15)
C61 Fe3 C68 C69 -155.0(12)
C61 Fe3 C69 C65 47.6(9)
C61 Fe3 C69 C68 166.6(7)
C61 C60 C64 Fe3 -60.6(5)
C61 C60 C64 C63 -0.4(8)
C61 C62 C63 Fe3 58.7(5)
C61 C62 C63 C64 0.4(8)
C62 Fe3 C60 C12 160.7(7)
C62 Fe3 C60 C61 38.6(5)
C62 Fe3 C60 C64 -79.9(5)
C62 Fe3 C61 C60 -117.1(7)
C62 Fe3 C63 C64 119.6(7)
C62 Fe3 C64 C60 82.4(5)
C62 Fe3 C64 C63 -37.2(5)
C62 Fe3 C65 C66 56.2(9)
C62 Fe3 C65 C69 175.5(7)
C62 Fe3 C66 C65 -155.2(5)
C62 Fe3 C66 C67 86.4(6)
C62 Fe3 C67 C66 -114.1(5)
C62 Fe3 C67 C68 125.9(5)
C62 Fe3 C68 C67 -76.1(7)
C62 Fe3 C68 C69 164.5(5)
C62 Fe3 C69 C65 -172.5(11)
C62 Fe3 C69 C68 -53.5(14)
C62 C63 C64 Fe3 58.3(5)
C62 C63 C64 C60 0.0(8)
C63 Fe3 C60 C12 -156.2(7)
C63 Fe3 C60 C61 81.8(5)
C63 Fe3 C60 C64 -36.8(4)
C63 Fe3 C61 C60 -80.9(5)
C63 Fe3 C61 C62 36.3(5)
C63 Fe3 C62 C61 -120.9(7)
C63 Fe3 C64 C60 119.6(7)
C63 Fe3 C65 C66 -169.8(9)
C63 Fe3 C65 C69 -50.5(12)
C63 Fe3 C66 C65 172.2(7)
C63 Fe3 C66 C67 53.8(10)
C63 Fe3 C67 C66 -157.3(5)
C63 Fe3 C67 C68 82.7(6)
C63 Fe3 C68 C67 -117.1(5)
C63 Fe3 C68 C69 123.5(5)
C63 Fe3 C69 C65 162.9(5)
C63 Fe3 C69 C68 -78.1(6)
C64 Fe3 C60 C12 -119.4(8)
C64 Fe3 C60 C61 118.6(6)
C64 Fe3 C61 C60 -38.1(4)
C64 Fe3 C61 C62 79.0(5)
C64 Fe3 C62 C61 -83.8(5)
C64 Fe3 C62 C63 37.1(4)
C64 Fe3 C63 C62 -119.6(7)
C64 Fe3 C65 C66 166.4(5)
C64 Fe3 C65 C69 -74.3(6)
C64 Fe3 C66 C65 -40.0(13)
C64 Fe3 C66 C67 -158.5(10)
C64 Fe3 C67 C66 164.8(7)
C64 Fe3 C67 C68 44.8(10)
C64 Fe3 C68 C67 -159.8(5)
C64 Fe3 C68 C69 80.7(6)
C64 Fe3 C69 C65 124.0(5)
C64 Fe3 C69 C68 -116.9(5)
C64 C60 C61 Fe3 61.0(5)
C64 C60 C61 C62 0.6(8)
C65 Fe3 C60 C12 6.6(7)
C65 Fe3 C60 C61 -115.5(5)
C65 Fe3 C60 C64 126.0(5)
C65 Fe3 C61 C60 80.7(5)
C65 Fe3 C61 C62 -162.1(5)
C65 Fe3 C62 C61 39.1(9)
C65 Fe3 C62 C63 159.9(7)
C65 Fe3 C63 C62 -151.1(10)
C65 Fe3 C63 C64 -31.5(13)
C65 Fe3 C64 C60 -71.6(6)
C65 Fe3 C64 C63 168.8(5)
C65 Fe3 C66 C67 -118.5(7)
C65 Fe3 C67 C66 38.4(5)
C65 Fe3 C67 C68 -81.5(6)
C65 Fe3 C68 C67 81.9(5)
C65 Fe3 C68 C69 -37.5(5)
C65 Fe3 C69 C68 119.0(7)
C65 C66 C67 Fe3 -59.3(5)
C65 C66 C67 C68 0.5(9)
C66 Fe3 C60 C12 46.8(7)
C66 Fe3 C60 C61 -75.3(6)
C66 Fe3 C60 C64 166.1(5)
C66 Fe3 C61 C60 123.8(5)
C66 Fe3 C61 C62 -119.0(5)
C66 Fe3 C62 C61 78.9(5)
C66 Fe3 C62 C63 -160.2(5)
C66 Fe3 C63 C62 45.8(10)
C66 Fe3 C63 C64 165.4(7)
C66 Fe3 C64 C60 -40.7(13)
C66 Fe3 C64 C63 -160.3(10)
C66 Fe3 C65 C69 119.3(7)
C66 Fe3 C67 C68 -120.0(8)
C66 Fe3 C68 C67 37.4(5)
C66 Fe3 C68 C69 -82.0(5)
C66 Fe3 C69 C65 -38.0(5)
C66 Fe3 C69 C68 81.0(5)
C66 C65 C69 Fe3 59.5(5)
C66 C65 C69 C68 0.2(9)
C66 C67 C68 Fe3 -59.3(5)
C66 C67 C68 C69 -0.4(9)
C67 Fe3 C60 C12 70.2(14)
C67 Fe3 C60 C61 -51.9(13)
C67 Fe3 C60 C64 -170.5(11)
C67 Fe3 C61 C60 163.9(5)
C67 Fe3 C61 C62 -79.0(6)
C67 Fe3 C62 C61 123.1(5)
C67 Fe3 C62 C63 -116.0(5)
C67 Fe3 C63 C62 84.4(6)
C67 Fe3 C63 C64 -156.0(5)
C67 Fe3 C64 C60 173.7(7)
C67 Fe3 C64 C63 54.1(10)
C67 Fe3 C65 C66 -38.0(5)
C67 Fe3 C65 C69 81.3(5)
C67 Fe3 C66 C65 118.5(7)
C67 Fe3 C68 C69 -119.4(8)
C67 Fe3 C69 C65 -81.9(5)
C67 Fe3 C69 C68 37.1(5)
C67 C68 C69 Fe3 -59.0(5)
C67 C68 C69 C65 0.2(9)
C68 Fe3 C60 C12 -64.7(10)
C68 Fe3 C60 C61 173.3(7)
C68 Fe3 C60 C64 54.7(9)
C68 Fe3 C61 C60 -168.1(12)
C68 Fe3 C61 C62 -50.9(15)
C68 Fe3 C62 C61 165.1(5)
C68 Fe3 C62 C63 -74.0(6)
C68 Fe3 C63 C62 127.2(5)
C68 Fe3 C63 C64 -113.2(5)
C68 Fe3 C64 C60 -154.7(5)
C68 Fe3 C64 C63 85.7(5)
C68 Fe3 C65 C66 -81.2(5)
C68 Fe3 C65 C69 38.1(5)
C68 Fe3 C66 C65 81.6(5)
C68 Fe3 C66 C67 -36.9(5)
C68 Fe3 C67 C66 120.0(8)
C68 Fe3 C69 C65 -119.0(7)
C69 Fe3 C60 C12 -34.8(7)
C69 Fe3 C60 C61 -156.9(5)
C69 Fe3 C60 C64 84.5(5)
C69 Fe3 C61 C60 48.0(9)
C69 Fe3 C61 C62 165.1(7)
C69 Fe3 C62 C61 -152.2(11)
C69 Fe3 C62 C63 -31.3(14)
C69 Fe3 C63 C62 170.3(5)
C69 Fe3 C63 C64 -70.1(6)
C69 Fe3 C64 C60 -112.2(5)
C69 Fe3 C64 C63 128.2(5)
C69 Fe3 C65 C66 -119.3(7)
C69 Fe3 C66 C65 37.3(5)
C69 Fe3 C66 C67 -81.1(6)
C69 Fe3 C67 C66 82.0(5)
C69 Fe3 C67 C68 -38.0(5)
C69 Fe3 C68 C67 119.4(8)
C69 C65 C66 Fe3 -60.0(5)
C69 C65 C66 C67 -0.4(9)
C70 Fe4 C71 C72 118.6(7)
C70 Fe4 C72 C71 -38.0(5)
C70 Fe4 C72 C73 82.3(6)
C70 Fe4 C73 C72 -81.1(6)
C70 Fe4 C73 C74 39.4(5)
C70 Fe4 C74 C73 -116.7(8)
C70 Fe4 C75 C76 119.4(8)
C70 Fe4 C75 C79 -122.5(8)
C70 Fe4 C76 C75 -79.0(9)
C70 Fe4 C76 C77 160.4(7)
C70 Fe4 C77 C76 -45.0(13)
C70 Fe4 C77 C78 -164.3(9)
C70 Fe4 C78 C77 160.6(11)
C70 Fe4 C78 C79 42.3(16)
C70 Fe4 C79 C75 76.4(9)
C70 Fe4 C79 C78 -164.6(7)
C70 C71 C72 Fe4 60.2(7)
C70 C71 C72 C73 1.0(11)
C71 Fe4 C70 C22 116.8(9)
C71 Fe4 C70 C74 -120.6(7)
C71 Fe4 C72 C73 120.4(8)
C71 Fe4 C73 C72 -37.2(5)
C71 Fe4 C73 C74 83.3(6)
C71 Fe4 C74 C70 36.8(5)
C71 Fe4 C74 C73 -79.9(6)
C71 Fe4 C75 C76 77.2(9)
C71 Fe4 C75 C79 -164.7(7)
C71 Fe4 C76 C75 -120.3(8)
C71 Fe4 C76 C77 119.2(7)
C71 Fe4 C77 C76 -77.3(8)
C71 Fe4 C77 C78 163.4(6)
C71 Fe4 C78 C77 -40.3(13)
C71 Fe4 C78 C79 -158.6(10)
C71 Fe4 C79 C75 38.4(17)
C71 Fe4 C79 C78 157.4(11)
C71 C70 C74 Fe4 -58.4(7)
C71 C70 C74 C73 1.7(11)
C71 C72 C73 Fe4 58.4(7)
C71 C72 C73 C74 0.1(11)
C72 Fe4 C70 C22 154.8(8)
C72 Fe4 C70 C71 38.0(5)
C72 Fe4 C70 C74 -82.5(6)
C72 Fe4 C71 C70 -118.6(7)
C72 Fe4 C73 C74 120.5(8)
C72 Fe4 C74 C70 80.4(6)
C72 Fe4 C74 C73 -36.3(5)
C72 Fe4 C75 C76 44.6(16)
C72 Fe4 C75 C79 162.7(10)
C72 Fe4 C76 C75 -161.6(8)
C72 Fe4 C76 C77 77.9(8)
C72 Fe4 C77 C76 -119.5(7)
C72 Fe4 C77 C78 121.1(6)
C72 Fe4 C78 C77 -77.6(7)
C72 Fe4 C78 C79 164.1(7)
C72 Fe4 C79 C75 -160.8(11)
C72 Fe4 C79 C78 -41.8(17)
C72 C73 C74 Fe4 58.7(7)
C72 C73 C74 C70 -1.1(11)
C73 Fe4 C70 C22 -162.2(9)
C73 Fe4 C70 C71 81.1(5)
C73 Fe4 C70 C74 -39.5(5)
C73 Fe4 C71 C70 -82.0(5)
C73 Fe4 C71 C72 36.5(5)
C73 Fe4 C72 C71 -120.4(8)
C73 Fe4 C74 C70 116.7(8)
C73 Fe4 C75 C76 -166.0(12)
C73 Fe4 C75 C79 -47.9(18)
C73 Fe4 C76 C75 168.1(11)
C73 Fe4 C76 C77 47.6(15)
C73 Fe4 C77 C76 -160.1(7)
C73 Fe4 C77 C78 80.5(7)
C73 Fe4 C78 C77 -119.6(6)
C73 Fe4 C78 C79 122.1(7)
C73 Fe4 C79 C75 162.9(7)
C73 Fe4 C79 C78 -78.2(8)
C74 Fe4 C70 C22 -122.7(10)
C74 Fe4 C70 C71 120.6(7)
C74 Fe4 C71 C70 -37.5(5)
C74 Fe4 C71 C72 81.1(6)
C74 Fe4 C72 C71 -82.7(6)
C74 Fe4 C72 C73 37.7(5)
C74 Fe4 C73 C72 -120.5(8)
C74 Fe4 C75 C76 162.1(7)
C74 Fe4 C75 C79 -79.8(9)
C74 Fe4 C76 C75 -45.9(16)
C74 Fe4 C76 C77 -166.4(11)
C74 Fe4 C77 C76 165.3(11)
C74 Fe4 C77 C78 45.9(15)
C74 Fe4 C78 C77 -163.3(6)
C74 Fe4 C78 C79 78.4(8)
C74 Fe4 C79 C75 119.7(7)
C74 Fe4 C79 C78 -121.3(7)
C74 C70 C71 Fe4 58.7(7)
C74 C70 C71 C72 -1.7(11)
C75 Fe4 C70 C22 -1.8(9)
C75 Fe4 C70 C71 -118.6(6)
C75 Fe4 C70 C74 120.9(6)
C75 Fe4 C71 C70 79.8(6)
C75 Fe4 C71 C72 -161.6(6)
C75 Fe4 C72 C71 44.7(13)
C75 Fe4 C72 C73 165.1(11)
C75 Fe4 C73 C72 -162.4(14)
C75 Fe4 C73 C74 -41.9(17)
C75 Fe4 C74 C70 -78.4(8)
C75 Fe4 C74 C73 165.0(7)
C75 Fe4 C76 C77 -120.5(11)
C75 Fe4 C77 C76 37.3(7)
C75 Fe4 C77 C78 -82.1(7)
C75 Fe4 C78 C77 80.5(7)
C75 Fe4 C78 C79 -37.8(7)
C75 Fe4 C79 C78 119.0(11)
C75 C76 C77 Fe4 -57.8(8)
C75 C76 C77 C78 4.0(13)
C76 Fe4 C70 C22 40.1(9)
C76 Fe4 C70 C71 -76.6(6)
C76 Fe4 C70 C74 162.8(6)
C76 Fe4 C71 C70 121.0(6)
C76 Fe4 C71 C72 -120.4(6)
C76 Fe4 C72 C71 77.1(7)
C76 Fe4 C72 C73 -162.5(6)
C76 Fe4 C73 C72 41.9(14)
C76 Fe4 C73 C74 162.4(11)
C76 Fe4 C74 C70 -44.5(14)
C76 Fe4 C74 C73 -161.1(12)
C76 Fe4 C75 C79 118.1(11)
C76 Fe4 C77 C78 -119.3(9)
C76 Fe4 C78 C77 36.6(6)
C76 Fe4 C78 C79 -81.7(7)
C76 Fe4 C79 C75 -38.2(7)
C76 Fe4 C79 C78 80.7(8)
C76 C75 C79 Fe4 61.0(8)
C76 C75 C79 C78 0.5(14)
C76 C77 C78 Fe4 -61.7(8)
C76 C77 C78 C79 -3.6(13)
C77 Fe4 C70 C22 71.9(13)
C77 Fe4 C70 C71 -44.8(11)
C77 Fe4 C70 C74 -165.4(9)
C77 Fe4 C71 C70 160.8(5)
C77 Fe4 C71 C72 -80.6(6)
C77 Fe4 C72 C71 117.3(6)
C77 Fe4 C72 C73 -122.3(6)
C77 Fe4 C73 C72 76.0(7)
C77 Fe4 C73 C74 -163.5(6)
C77 Fe4 C74 C70 162.2(11)
C77 Fe4 C74 C73 45.6(15)
C77 Fe4 C75 C76 -36.0(7)
C77 Fe4 C75 C79 82.1(8)
C77 Fe4 C76 C75 120.5(11)
C77 Fe4 C78 C79 -118.3(10)
C77 Fe4 C79 C75 -80.6(8)
C77 Fe4 C79 C78 38.4(7)
C77 C78 C79 Fe4 -57.6(7)
C77 C78 C79 C75 1.8(13)
C78 Fe4 C70 C22 -75.2(14)
C78 Fe4 C70 C71 168.0(11)
C78 Fe4 C70 C74 47.4(14)
C78 Fe4 C71 C70 -169.7(10)
C78 Fe4 C71 C72 -51.1(12)
C78 Fe4 C72 C71 159.3(6)
C78 Fe4 C72 C73 -80.3(7)
C78 Fe4 C73 C72 119.1(6)
C78 Fe4 C73 C74 -120.4(6)
C78 Fe4 C74 C70 -163.1(6)
C78 Fe4 C74 C73 80.2(7)
C78 Fe4 C75 C76 -80.3(8)
C78 Fe4 C75 C79 37.8(8)
C78 Fe4 C76 C75 82.4(8)
C78 Fe4 C76 C77 -38.1(6)
C78 Fe4 C77 C76 119.3(9)
C78 Fe4 C79 C75 -119.0(11)
C79 Fe4 C70 C22 -43.3(9)
C79 Fe4 C70 C71 -160.1(6)
C79 Fe4 C70 C74 79.3(7)
C79 Fe4 C71 C70 51.4(14)
C79 Fe4 C71 C72 170.0(12)
C79 Fe4 C72 C71 -169.5(13)
C79 Fe4 C72 C73 -49.1(15)
C79 Fe4 C73 C72 161.4(6)
C79 Fe4 C73 C74 -78.1(7)
C79 Fe4 C74 C70 -120.9(6)
C79 Fe4 C74 C73 122.5(6)
C79 Fe4 C75 C76 -118.1(11)
C79 Fe4 C76 C75 38.3(8)
C79 Fe4 C76 C77 -82.2(8)
C79 Fe4 C77 C76 81.2(7)
C79 Fe4 C77 C78 -38.1(6)
C79 Fe4 C78 C77 118.3(10)
C79 C75 C76 Fe4 -60.8(8)
C79 C75 C76 C77 -2.7(14)
C80 Fe5 C81 C82 119.4(7)
C80 Fe5 C82 C81 -38.2(5)
C80 Fe5 C82 C83 81.6(5)
C80 Fe5 C83 C82 -81.9(5)
C80 Fe5 C83 C84 38.6(5)
C80 Fe5 C84 C83 -118.7(7)
C80 Fe5 C85 C86 126.1(5)
C80 Fe5 C85 C89 -113.8(5)
C80 Fe5 C86 C85 -72.5(6)
C80 Fe5 C86 C87 169.5(6)
C80 Fe5 C87 C86 -33.3(15)
C80 Fe5 C87 C88 -153.4(11)
C80 Fe5 C88 C87 164.7(6)
C80 Fe5 C88 C89 46.1(10)
C80 Fe5 C89 C85 83.3(6)
C80 Fe5 C89 C88 -158.1(6)
C80 C23 C24 C25 175.2(7)
C80 C81 C82 Fe5 59.1(5)
C80 C81 C82 C83 0.5(9)
C81 Fe5 C80 C23 122.8(8)
C81 Fe5 C80 C84 -118.1(6)
C81 Fe5 C82 C83 119.8(7)
C81 Fe5 C83 C82 -37.2(5)
C81 Fe5 C83 C84 83.3(5)
C81 Fe5 C84 C80 38.6(4)
C81 Fe5 C84 C83 -80.0(5)
C81 Fe5 C85 C86 83.0(6)
C81 Fe5 C85 C89 -156.9(5)
C81 Fe5 C86 C85 -115.4(5)
C81 Fe5 C86 C87 126.7(6)
C81 Fe5 C87 C86 -73.7(6)
C81 Fe5 C87 C88 166.3(5)
C81 Fe5 C88 C87 -44.3(16)
C81 Fe5 C88 C89 -162.9(12)
C81 Fe5 C89 C85 50.9(10)
C81 Fe5 C89 C88 169.5(8)
C81 C80 C84 Fe5 -59.9(5)
C81 C80 C84 C83 0.5(9)
C81 C82 C83 Fe5 58.0(6)
C81 C82 C83 C84 -0.1(10)
C82 Fe5 C80 C23 160.0(6)
C82 Fe5 C80 C81 37.2(5)
C82 Fe5 C80 C84 -80.9(5)
C82 Fe5 C81 C80 -119.4(7)
C82 Fe5 C83 C84 120.5(7)
C82 Fe5 C84 C80 81.9(5)
C82 Fe5 C84 C83 -36.7(5)
C82 Fe5 C85 C86 50.2(10)
C82 Fe5 C85 C89 170.2(7)
C82 Fe5 C86 C85 -157.8(5)
C82 Fe5 C86 C87 84.2(7)
C82 Fe5 C87 C86 -115.5(6)
C82 Fe5 C87 C88 124.5(6)
C82 Fe5 C88 C87 -76.5(7)
C82 Fe5 C88 C89 164.9(6)
C82 Fe5 C89 C85 -165.5(11)
C82 Fe5 C89 C88 -46.9(15)
C82 C83 C84 Fe5 59.1(6)
C82 C83 C84 C80 -0.2(9)
C83 Fe5 C80 C23 -156.7(6)
C83 Fe5 C80 C81 80.5(5)
C83 Fe5 C80 C84 -37.6(4)
C83 Fe5 C81 C80 -82.2(5)
C83 Fe5 C81 C82 37.2(5)
C83 Fe5 C82 C81 -119.8(7)
C83 Fe5 C84 C80 118.7(7)
C83 Fe5 C85 C86 -161.5(10)
C83 Fe5 C85 C89 -41.5(13)
C83 Fe5 C86 C85 167.0(8)
C83 Fe5 C86 C87 49.1(11)
C83 Fe5 C87 C86 -158.6(5)
C83 Fe5 C87 C88 81.4(6)
C83 Fe5 C88 C87 -117.0(6)
C83 Fe5 C88 C89 124.3(6)
C83 Fe5 C89 C85 166.2(5)
C83 Fe5 C89 C88 -75.3(7)
C84 Fe5 C80 C23 -119.1(7)
C84 Fe5 C80 C81 118.1(6)
C84 Fe5 C81 C80 -38.7(4)
C84 Fe5 C81 C82 80.7(5)
C84 Fe5 C82 C81 -82.9(5)
C84 Fe5 C82 C83 36.9(5)
C84 Fe5 C83 C82 -120.5(7)
C84 Fe5 C85 C86 168.0(5)
C84 Fe5 C85 C89 -72.0(6)
C84 Fe5 C86 C85 -35.8(15)
C84 Fe5 C86 C87 -153.7(12)
C84 Fe5 C87 C86 163.3(7)
C84 Fe5 C87 C88 43.3(10)
C84 Fe5 C88 C87 -159.8(5)
C84 Fe5 C88 C89 81.6(6)
C84 Fe5 C89 C85 126.4(5)
C84 Fe5 C89 C88 -115.0(6)
C84 C80 C81 Fe5 59.9(5)
C84 C80 C81 C82 -0.6(9)
C85 Fe5 C80 C23 5.9(6)
C85 Fe5 C80 C81 -116.9(5)
C85 Fe5 C80 C84 125.0(5)
C85 Fe5 C81 C80 81.3(5)
C85 Fe5 C81 C82 -159.4(5)
C85 Fe5 C82 C81 46.4(10)
C85 Fe5 C82 C83 166.2(7)
C85 Fe5 C83 C82 -160.0(10)
C85 Fe5 C83 C84 -39.5(14)
C85 Fe5 C84 C80 -74.6(6)
C85 Fe5 C84 C83 166.8(5)
C85 Fe5 C86 C87 -117.9(8)
C85 Fe5 C87 C86 38.0(5)
C85 Fe5 C87 C88 -82.0(6)
C85 Fe5 C88 C87 80.6(6)
C85 Fe5 C88 C89 -38.1(5)
C85 Fe5 C89 C88 118.5(8)
C85 C86 C87 Fe5 -60.5(6)
C85 C86 C87 C88 -1.2(10)
C86 Fe5 C80 C23 45.8(7)
C86 Fe5 C80 C81 -77.0(6)
C86 Fe5 C80 C84 164.9(5)
C86 Fe5 C81 C80 123.6(5)
C86 Fe5 C81 C82 -117.0(5)
C86 Fe5 C82 C81 81.8(6)
C86 Fe5 C82 C83 -158.4(5)
C86 Fe5 C83 C82 49.5(11)
C86 Fe5 C83 C84 170.0(8)
C86 Fe5 C84 C80 -47.0(14)
C86 Fe5 C84 C83 -165.6(11)
C86 Fe5 C85 C89 120.0(8)
C86 Fe5 C87 C88 -120.0(8)
C86 Fe5 C88 C87 37.3(5)
C86 Fe5 C88 C89 -81.4(6)
C86 Fe5 C89 C85 -36.9(5)
C86 Fe5 C89 C88 81.7(6)
C86 C85 C89 Fe5 58.6(6)
C86 C85 C89 C88 -1.5(10)
C86 C87 C88 Fe5 -59.6(6)
C86 C87 C88 C89 0.3(11)
C87 Fe5 C80 C23 72.0(14)
C87 Fe5 C80 C81 -50.9(14)
C87 Fe5 C80 C84 -168.9(11)
C87 Fe5 C81 C80 164.8(5)
C87 Fe5 C81 C82 -75.9(6)
C87 Fe5 C82 C81 125.2(6)
C87 Fe5 C82 C83 -115.0(6)
C87 Fe5 C83 C82 84.5(6)
C87 Fe5 C83 C84 -155.0(6)
C87 Fe5 C84 C80 173.3(7)
C87 Fe5 C84 C83 54.7(10)
C87 Fe5 C85 C86 -38.5(6)
C87 Fe5 C85 C89 81.6(6)
C87 Fe5 C86 C85 117.9(8)
C87 Fe5 C88 C89 -118.6(8)
C87 Fe5 C89 C85 -80.7(6)
C87 Fe5 C89 C88 37.8(6)
C87 C88 C89 Fe5 -60.0(7)
C87 C88 C89 C85 0.8(10)
C88 Fe5 C80 C23 -68.5(10)
C88 Fe5 C80 C81 168.6(7)
C88 Fe5 C80 C84 50.6(9)
C88 Fe5 C81 C80 -160.5(13)
C88 Fe5 C81 C82 -41.2(16)
C88 Fe5 C82 C81 167.1(6)
C88 Fe5 C82 C83 -73.1(7)
C88 Fe5 C83 C82 126.7(5)
C88 Fe5 C83 C84 -112.8(6)
C88 Fe5 C84 C80 -156.5(5)
C88 Fe5 C84 C83 84.9(6)
C88 Fe5 C85 C86 -82.1(6)
C88 Fe5 C85 C89 37.9(6)
C88 Fe5 C86 C85 80.9(6)
C88 Fe5 C86 C87 -37.0(6)
C88 Fe5 C87 C86 120.0(8)
C88 Fe5 C89 C85 -118.5(8)
C89 Fe5 C80 C23 -36.5(7)
C89 Fe5 C80 C81 -159.4(5)
C89 Fe5 C80 C84 82.5(5)
C89 Fe5 C81 C80 45.5(10)
C89 Fe5 C81 C82 164.8(8)
C89 Fe5 C82 C81 -156.4(11)
C89 Fe5 C82 C83 -36.7(14)
C89 Fe5 C83 C82 167.9(5)
C89 Fe5 C83 C84 -71.6(6)
C89 Fe5 C84 C80 -114.6(5)
C89 Fe5 C84 C83 126.7(5)
C89 Fe5 C85 C86 -120.0(7)
C89 Fe5 C86 C85 37.3(5)
C89 Fe5 C86 C87 -80.6(6)
C89 Fe5 C87 C86 82.1(6)
C89 Fe5 C87 C88 -38.0(5)
C89 Fe5 C88 C87 118.6(8)
C89 C85 C86 Fe5 -58.1(6)
C89 C85 C86 C87 1.7(10)
C90 Fe6 C91 C92 119.0(7)
C90 Fe6 C92 C91 -38.7(5)
C90 Fe6 C92 C93 80.7(5)
C90 Fe6 C93 C92 -82.4(5)
C90 Fe6 C93 C94 37.8(5)
C90 Fe6 C94 C93 -119.4(7)
C90 Fe6 C95 C96 118.9(5)
C90 Fe6 C95 C99 -122.2(6)
C90 Fe6 C96 C95 -78.2(6)
C90 Fe6 C96 C97 162.3(5)
C90 Fe6 C97 C96 -43.0(12)
C90 Fe6 C97 C98 -161.6(8)
C90 Fe6 C98 C97 159.6(9)
C90 Fe6 C98 C99 40.9(13)
C90 Fe6 C99 C95 75.5(6)
C90 Fe6 C99 C98 -164.3(5)
C90 C91 C92 Fe6 59.1(6)
C90 C91 C92 C93 0.2(10)
C91 Fe6 C90 C33 123.5(8)
C91 Fe6 C90 C94 -118.4(7)
C91 Fe6 C92 C93 119.5(8)
C91 Fe6 C93 C92 -37.2(5)
C91 Fe6 C93 C94 83.0(5)
C91 Fe6 C94 C90 38.9(5)
C91 Fe6 C94 C93 -80.5(5)
C91 Fe6 C95 C96 76.5(6)
C91 Fe6 C95 C99 -164.7(5)
C91 Fe6 C96 C95 -121.7(6)
C91 Fe6 C96 C97 118.8(6)
C91 Fe6 C97 C96 -79.5(6)
C91 Fe6 C97 C98 161.9(6)
C91 Fe6 C98 C97 -43.9(12)
C91 Fe6 C98 C99 -162.6(9)
C91 Fe6 C99 C95 40.3(13)
C91 Fe6 C99 C98 160.5(10)
C91 C90 C94 Fe6 -59.8(5)
C91 C90 C94 C93 0.8(9)
C91 C92 C93 Fe6 58.1(6)
C91 C92 C93 C94 0.3(10)
C92 Fe6 C90 C33 160.8(7)
C92 Fe6 C90 C91 37.2(5)
C92 Fe6 C90 C94 -81.2(5)
C92 Fe6 C91 C90 -119.0(7)
C92 Fe6 C93 C94 120.2(7)
C92 Fe6 C94 C90 82.1(5)
C92 Fe6 C94 C93 -37.3(5)
C92 Fe6 C95 C96 46.5(13)
C92 Fe6 C95 C99 165.4(10)
C92 Fe6 C96 C95 -162.3(5)
C92 Fe6 C96 C97 78.2(7)
C92 Fe6 C97 C96 -121.6(6)
C92 Fe6 C97 C98 119.8(6)
C92 Fe6 C98 C97 -79.4(7)
C92 Fe6 C98 C99 161.9(6)
C92 Fe6 C99 C95 -166.0(9)
C92 Fe6 C99 C98 -45.9(13)
C92 C93 C94 Fe6 58.4(6)
C92 C93 C94 C90 -0.7(10)
C93 Fe6 C90 C33 -155.3(7)
C93 Fe6 C90 C91 81.2(5)
C93 Fe6 C90 C94 -37.2(5)
C93 Fe6 C91 C90 -81.2(5)
C93 Fe6 C91 C92 37.8(5)
C93 Fe6 C92 C91 -119.5(8)
C93 Fe6 C94 C90 119.4(7)
C93 Fe6 C95 C96 -169.1(8)
C93 Fe6 C95 C99 -50.2(11)
C93 Fe6 C96 C95 166.6(10)
C93 Fe6 C96 C97 47.1(13)
C93 Fe6 C97 C96 -163.6(5)
C93 Fe6 C97 C98 77.8(7)
C93 Fe6 C98 C97 -122.3(6)
C93 Fe6 C98 C99 119.0(6)
C93 Fe6 C99 C95 159.3(5)
C93 Fe6 C99 C98 -80.5(7)
C94 Fe6 C90 C33 -118.1(8)
C94 Fe6 C90 C91 118.4(7)
C94 Fe6 C91 C90 -38.0(5)
C94 Fe6 C91 C92 81.0(6)
C94 Fe6 C92 C91 -82.7(6)
C94 Fe6 C92 C93 36.8(5)
C94 Fe6 C93 C92 -120.2(7)
C94 Fe6 C95 C96 160.7(5)
C94 Fe6 C95 C99 -80.5(6)
C94 Fe6 C96 C95 -45.3(11)
C94 Fe6 C96 C97 -164.7(8)
C94 Fe6 C97 C96 161.5(10)
C94 Fe6 C97 C98 42.8(14)
C94 Fe6 C98 C97 -164.3(5)
C94 Fe6 C98 C99 77.0(7)
C94 Fe6 C99 C95 117.8(6)
C94 Fe6 C99 C98 -122.0(6)
C94 C90 C91 Fe6 60.2(5)
C94 C90 C91 C92 -0.6(9)
C95 Fe6 C90 C33 1.5(7)
C95 Fe6 C90 C91 -122.1(5)
C95 Fe6 C90 C94 119.5(5)
C95 Fe6 C91 C90 76.6(6)
C95 Fe6 C91 C92 -164.4(5)
C95 Fe6 C92 C91 40.4(13)
C95 Fe6 C92 C93 159.9(10)
C95 Fe6 C93 C92 -162.1(8)
C95 Fe6 C93 C94 -41.9(11)
C95 Fe6 C94 C90 -78.1(6)
C95 Fe6 C94 C93 162.5(5)
C95 Fe6 C96 C97 -119.5(8)
C95 Fe6 C97 C96 37.1(5)
C95 Fe6 C97 C98 -81.5(6)
C95 Fe6 C98 C97 81.7(6)
C95 Fe6 C98 C99 -37.0(6)
C95 Fe6 C99 C98 120.1(8)
C95 C96 C97 Fe6 -59.8(6)
C95 C96 C97 C98 0.6(10)
C96 Fe6 C90 C33 42.6(7)
C96 Fe6 C90 C91 -81.0(6)
C96 Fe6 C90 C94 160.6(5)
C96 Fe6 C91 C90 117.6(5)
C96 Fe6 C91 C92 -123.5(6)
C96 Fe6 C92 C91 74.9(6)
C96 Fe6 C92 C93 -165.6(5)
C96 Fe6 C93 C92 40.8(13)
C96 Fe6 C93 C94 161.0(10)
C96 Fe6 C94 C90 -45.7(11)
C96 Fe6 C94 C93 -165.1(8)
C96 Fe6 C95 C99 118.9(8)
C96 Fe6 C97 C98 -118.6(8)
C96 Fe6 C98 C97 38.3(5)
C96 Fe6 C98 C99 -80.4(6)
C96 Fe6 C99 C95 -37.6(5)
C96 Fe6 C99 C98 82.5(6)
C96 C95 C99 Fe6 59.4(6)
C96 C95 C99 C98 0.3(10)
C96 C97 C98 Fe6 -59.9(6)
C96 C97 C98 C99 -0.4(11)
C97 Fe6 C90 C33 74.0(11)
C97 Fe6 C90 C91 -49.5(11)
C97 Fe6 C90 C94 -167.9(9)
C97 Fe6 C91 C90 160.0(5)
C97 Fe6 C91 C92 -81.0(6)
C97 Fe6 C92 C91 117.6(6)
C97 Fe6 C92 C93 -123.0(5)
C97 Fe6 C93 C92 76.8(6)
C97 Fe6 C93 C94 -163.0(5)
C97 Fe6 C94 C90 166.0(10)
C97 Fe6 C94 C93 46.6(13)
C97 Fe6 C95 C96 -38.0(5)
C97 Fe6 C95 C99 80.9(6)
C97 Fe6 C96 C95 119.5(8)
C97 Fe6 C98 C99 -118.7(8)
C97 Fe6 C99 C95 -82.2(6)
C97 Fe6 C99 C98 38.0(5)
C97 C98 C99 Fe6 -59.0(7)
C97 C98 C99 C95 0.1(11)
C98 Fe6 C90 C33 -69.7(13)
C98 Fe6 C90 C91 166.8(10)
C98 Fe6 C90 C94 48.4(12)
C98 Fe6 C91 C90 -168.1(9)
C98 Fe6 C91 C92 -49.1(12)
C98 Fe6 C92 C91 159.8(5)
C98 Fe6 C92 C93 -80.7(6)
C98 Fe6 C93 C92 119.0(6)
C98 Fe6 C93 C94 -120.8(5)
C98 Fe6 C94 C90 -161.8(5)
C98 Fe6 C94 C93 78.8(6)
C98 Fe6 C95 C96 -81.7(6)
C98 Fe6 C95 C99 37.2(5)
C98 Fe6 C96 C95 81.6(6)
C98 Fe6 C96 C97 -37.9(6)
C98 Fe6 C97 C96 118.6(8)
C98 Fe6 C99 C95 -120.1(8)
C99 Fe6 C90 C33 -39.2(8)
C99 Fe6 C90 C91 -162.8(5)
C99 Fe6 C90 C94 78.8(6)
C99 Fe6 C91 C90 46.6(13)
C99 Fe6 C91 C92 165.5(10)
C99 Fe6 C92 C91 -166.4(9)
C99 Fe6 C92 C93 -46.9(13)
C99 Fe6 C93 C92 161.6(5)
C99 Fe6 C93 C94 -78.2(6)
C99 Fe6 C94 C90 -120.2(5)
C99 Fe6 C94 C93 120.4(6)
C99 Fe6 C95 C96 -118.9(8)
C99 Fe6 C96 C95 37.8(5)
C99 Fe6 C96 C97 -81.7(6)
C99 Fe6 C97 C96 80.7(6)
C99 Fe6 C97 C98 -37.9(6)
C99 Fe6 C98 C97 118.7(8)
C99 C95 C96 Fe6 -59.7(6)
C99 C95 C96 C97 -0.6(10)
